data_4110125
loop_
_publ_author_name
'Hiromitsu Maeda'
'Yohei Haketa'
'Takashi Nakanishi'

_publ_section_title
;
 Aryl-Substituted C3-Bridged Oligopyrroles as Anion Receptors for
 Formation of Supramolecular Organogels
;
_journal_name_full 'Journal of the American Chemical Society'
_journal_page_first 13661
_journal_page_last 13674
_journal_paper_doi 10.1021/ja074435z
_journal_volume 129
_journal_year 2007
_chemical_formula_moiety '7(C29 H29 B F2 N2 O8), C2 H4 Cl2, O, 0.44(O)'
_chemical_formula_sum 'C29.3 H29.6 B Cl0.286 F2 N2 O7.78'
_chemical_formula_weight 599.77
_chemical_name_systematic
; 
 ? 
;
_space_group_IT_number 2
_symmetry_cell_setting triclinic
_symmetry_Int_Tables_number 2
_symmetry_space_group_name_Hall '-P 1'
_symmetry_space_group_name_H-M 'P -1'
_atom_sites_solution_hydrogens geom
_atom_sites_solution_primary direct
_atom_sites_solution_secondary difmap
_audit_creation_method SHELXL-97
_cell_angle_alpha 108.952(7)
_cell_angle_beta 91.954(6)
_cell_angle_gamma 96.686(6)
_cell_formula_units_Z 14
_cell_length_a 19.008(3)
_cell_length_b 19.009(4)
_cell_length_c 28.644(5)
_cell_measurement_reflns_used 38600
_cell_measurement_temperature 293(2)
_cell_measurement_theta_max 27.7
_cell_measurement_theta_min 3.0
_cell_volume 9694(3)
_computing_structure_refinement 'SHELXL-97 (Sheldrick, 1997)'
_computing_structure_solution 'SHELXS-97 (Sheldrick, 1990)'
_diffrn_ambient_temperature 293(2)
_diffrn_detector_area_resol_mean 10.00
_diffrn_measured_fraction_theta_full 0.916
_diffrn_measured_fraction_theta_max 0.916
_diffrn_measurement_device_type 'Rigaku RAXIS-RAPID'
_diffrn_measurement_method \w
_diffrn_radiation_monochromator graphite
_diffrn_radiation_source 'fine-focus sealed tube'
_diffrn_radiation_type MoK\a
_diffrn_radiation_wavelength 0.71075
_diffrn_reflns_av_R_equivalents 0.1553
_diffrn_reflns_av_sigmaI/netI 0.2063
_diffrn_reflns_limit_h_max 22
_diffrn_reflns_limit_h_min -22
_diffrn_reflns_limit_k_max 22
_diffrn_reflns_limit_k_min -22
_diffrn_reflns_limit_l_max 33
_diffrn_reflns_limit_l_min -34
_diffrn_reflns_number 69380
_diffrn_reflns_theta_full 25.00
_diffrn_reflns_theta_max 25.00
_diffrn_reflns_theta_min 3.01
_exptl_absorpt_coefficient_mu 0.139
_exptl_absorpt_correction_type none
_exptl_crystal_colour red
_exptl_crystal_density_diffrn 1.438
_exptl_crystal_description prism
_exptl_crystal_F_000 4379
_exptl_crystal_size_max 0.30
_exptl_crystal_size_mid 0.10
_exptl_crystal_size_min 0.05
_refine_diff_density_max 1.006
_refine_diff_density_min -0.950
_refine_diff_density_rms 0.100
_refine_ls_extinction_method none
_refine_ls_goodness_of_fit_ref 1.003
_refine_ls_hydrogen_treatment constr
_refine_ls_matrix_type full
_refine_ls_number_parameters 2738
_refine_ls_number_reflns 31257
_refine_ls_number_restraints 102
_refine_ls_restrained_S_all 1.004
_refine_ls_R_factor_all 0.2363
_refine_ls_R_factor_gt 0.1019
_refine_ls_shift/su_max 0.000
_refine_ls_shift/su_mean 0.000
_refine_ls_structure_factor_coef Fsqd
_refine_ls_weighting_details 'calc w=1/[\s^2^(Fo^2^)+(0.1653P)^2^+0.0000P] where P=(Fo^2^+2Fc^2^)/3'
_refine_ls_weighting_scheme calc
_refine_ls_wR_factor_gt 0.2457
_refine_ls_wR_factor_ref 0.3422
_reflns_number_gt 12300
_reflns_number_total 31257
_reflns_threshold_expression >2sigma(I)
_cod_data_source_file ja074435zsi20070702_110821_5.cif
_cod_data_source_block shelxl_3
_cod_original_formula_sum 'C29.3 H29.6 B1 Cl0.286 F2 N2 O7.78'
_cod_database_code 4110125

loop_
_symmetry_equiv_pos_as_xyz
'x, y, z'
'-x, -y, -z'

loop_
_atom_site_label
_atom_site_type_symbol
_atom_site_fract_x
_atom_site_fract_y
_atom_site_fract_z
_atom_site_U_iso_or_equiv
_atom_site_adp_type
_atom_site_occupancy
_atom_site_symmetry_multiplicity
_atom_site_calc_flag
_atom_site_refinement_flags
C1 C 0.0624(4) 0.3259(5) 0.6147(3) 0.039(2) Uani 1 1 d .
H1 H 0.0649 0.2954 0.6341 0.046 Uiso 1 1 calc R
C2 C 0.0173(4) 0.3787(5) 0.6247(3) 0.040(2) Uani 1 1 d .
C3 C 0.0146(4) 0.4270(5) 0.5980(3) 0.039(2) Uani 1 1 d .
C4 C 0.0552(4) 0.4176(5) 0.5571(3) 0.039(2) Uani 1 1 d .
C5 C 0.1008(4) 0.3639(5) 0.5466(3) 0.039(2) Uani 1 1 d .
H2 H 0.1290 0.3585 0.5201 0.047 Uiso 1 1 calc R
C6 C 0.1046(4) 0.3182(5) 0.5751(3) 0.038(2) Uani 1 1 d .
C7 C 0.1531(4) 0.2632(5) 0.5617(3) 0.033(2) Uani 1 1 d .
C8 C 0.1838(5) 0.2318(5) 0.5172(3) 0.042(2) Uani 1 1 d .
H3 H 0.1757 0.2419 0.4879 0.050 Uiso 1 1 calc R
C9 C 0.2276(4) 0.1834(5) 0.5243(3) 0.038(2) Uani 1 1 d .
H4 H 0.2543 0.1550 0.5005 0.045 Uiso 1 1 calc R
C10 C 0.2263(4) 0.1835(5) 0.5721(3) 0.035(2) Uani 1 1 d .
C11 C 0.2597(5) 0.1406(5) 0.5948(3) 0.039(2) Uani 1 1 d .
C12 C 0.3025(4) 0.0876(5) 0.5707(3) 0.035(2) Uani 1 1 d .
H5 H 0.3064 0.0759 0.5368 0.042 Uiso 1 1 calc R
C13 C 0.3391(4) 0.0525(5) 0.5969(3) 0.032(2) Uani 1 1 d .
C14 C 0.3874(4) 0.0016(5) 0.5759(3) 0.034(2) Uani 1 1 d .
C15 C 0.4117(4) -0.0226(5) 0.5292(3) 0.035(2) Uani 1 1 d .
H6 H 0.3980 -0.0079 0.5027 0.043 Uiso 1 1 calc R
C16 C 0.4599(4) -0.0723(5) 0.5285(3) 0.039(2) Uani 1 1 d .
H7 H 0.4844 -0.0967 0.5017 0.047 Uiso 1 1 calc R
C17 C 0.4646(4) -0.0788(5) 0.5759(3) 0.037(2) Uani 1 1 d .
C18 C 0.5084(4) -0.1223(4) 0.5955(3) 0.036(2) Uani 1 1 d .
C19 C 0.5331(4) -0.1834(5) 0.5615(3) 0.043(2) Uani 1 1 d .
H8 H 0.5202 -0.1973 0.5278 0.052 Uiso 1 1 calc R
C20 C 0.5777(5) -0.2227(5) 0.5797(4) 0.041(2) Uani 1 1 d .
C21 C 0.5951(5) -0.2035(5) 0.6303(4) 0.041(2) Uani 1 1 d .
C22 C 0.5675(4) -0.1454(5) 0.6631(3) 0.038(2) Uani 1 1 d .
C23 C 0.5242(4) -0.1030(5) 0.6462(3) 0.035(2) Uani 1 1 d .
H9 H 0.5063 -0.0626 0.6683 0.042 Uiso 1 1 calc R
C24 C -0.0275(5) 0.3386(5) 0.6901(4) 0.046(2) Uani 1 1 d .
H10 H -0.0384 0.2880 0.6679 0.070 Uiso 1 1 calc R
H11 H -0.0627 0.3488 0.7138 0.070 Uiso 1 1 calc R
H12 H 0.0184 0.3449 0.7072 0.070 Uiso 1 1 calc R
C25 C 0.0031(5) 0.5555(5) 0.6309(4) 0.055(3) Uani 1 1 d U
H13 H 0.0322 0.5602 0.6601 0.082 Uiso 1 1 calc R
H14 H -0.0325 0.5885 0.6395 0.082 Uiso 1 1 calc R
H15 H 0.0322 0.5687 0.6075 0.082 Uiso 1 1 calc R
C26 C 0.0809(5) 0.4488(5) 0.4850(3) 0.045(2) Uani 1 1 d .
H16 H 0.1314 0.4536 0.4913 0.068 Uiso 1 1 calc R
H17 H 0.0698 0.4835 0.4687 0.068 Uiso 1 1 calc R
H18 H 0.0635 0.3985 0.4641 0.068 Uiso 1 1 calc R
C27 C 0.5848(6) -0.3099(7) 0.4999(4) 0.070(3) Uani 1 1 d U
H19 H 0.5339 -0.3197 0.4956 0.105 Uiso 1 1 calc R
H20 H 0.6043 -0.3553 0.4840 0.105 Uiso 1 1 calc R
H21 H 0.6014 -0.2725 0.4856 0.105 Uiso 1 1 calc R
C28 C 0.6150(5) -0.3066(5) 0.6543(4) 0.054(3) Uani 1 1 d .
H22 H 0.5896 -0.2944 0.6836 0.082 Uiso 1 1 calc R
H23 H 0.6523 -0.3348 0.6579 0.082 Uiso 1 1 calc R
H24 H 0.5829 -0.3359 0.6263 0.082 Uiso 1 1 calc R
C29 C 0.5346(5) -0.1025(5) 0.7457(3) 0.043(2) Uani 1 1 d .
H25 H 0.5341 -0.0503 0.7501 0.064 Uiso 1 1 calc R
H26 H 0.5470 -0.1081 0.7769 0.064 Uiso 1 1 calc R
H27 H 0.4884 -0.1297 0.7330 0.064 Uiso 1 1 calc R
O1 O -0.0270(3) 0.3893(3) 0.6628(2) 0.0496(17) Uani 1 1 d .
O2 O -0.0304(3) 0.4798(3) 0.6095(2) 0.0479(16) Uani 1 1 d .
O3 O 0.0478(3) 0.4649(3) 0.5311(2) 0.0456(16) Uani 1 1 d .
O4 O 0.2524(3) 0.1558(3) 0.6431(2) 0.0376(14) Uani 1 1 d .
O5 O 0.3315(3) 0.0648(3) 0.6443(2) 0.0378(14) Uani 1 1 d .
O6 O 0.6065(3) -0.2838(3) 0.5509(2) 0.0502(17) Uani 1 1 d .
O7 O 0.6448(3) -0.2392(3) 0.6468(2) 0.0400(15) Uani 1 1 d .
O8 O 0.5854(3) -0.1311(3) 0.7118(2) 0.0422(15) Uani 1 1 d .
N1 N 0.1796(3) 0.2321(4) 0.5938(3) 0.0366(17) Uani 1 1 d .
H28 H 0.1686 0.2417 0.6239 0.044 Uiso 1 1 calc R
N2 N 0.4207(3) -0.0330(4) 0.6037(3) 0.0364(17) Uani 1 1 d .
H29 H 0.4148 -0.0268 0.6343 0.044 Uiso 1 1 calc R
B1 B 0.2726(5) 0.1039(5) 0.6680(4) 0.034(2) Uani 1 1 d .
F1 F 0.2145(2) 0.0513(3) 0.66480(18) 0.0421(12) Uani 1 1 d .
F2 F 0.2956(2) 0.1421(3) 0.71621(17) 0.0402(12) Uani 1 1 d .
C30 C 0.8335(4) -0.6418(5) 0.5665(3) 0.038(2) Uani 1 1 d .
H30 H 0.8507 -0.6593 0.5909 0.046 Uiso 1 1 calc R
C31 C 0.7888(4) -0.5872(5) 0.5782(3) 0.039(2) Uani 1 1 d .
C32 C 0.7639(5) -0.5611(5) 0.5423(4) 0.043(2) Uani 1 1 d .
C33 C 0.7833(5) -0.5900(5) 0.4938(4) 0.043(2) Uani 1 1 d .
C34 C 0.8283(5) -0.6445(5) 0.4823(4) 0.042(2) Uani 1 1 d .
H31 H 0.8420 -0.6635 0.4502 0.050 Uiso 1 1 calc R
C35 C 0.8526(4) -0.6704(4) 0.5186(3) 0.032(2) Uani 1 1 d .
C36 C 0.9014(4) -0.7278(4) 0.5058(3) 0.032(2) Uani 1 1 d .
C37 C 0.9382(4) -0.7513(5) 0.4641(4) 0.042(2) Uani 1 1 d .
H32 H 0.9363 -0.7346 0.4370 0.050 Uiso 1 1 calc R
C38 C 0.9787(5) -0.8044(5) 0.4699(3) 0.041(2) Uani 1 1 d .
H33 H 1.0087 -0.8299 0.4473 0.049 Uiso 1 1 calc R
C39 C 0.9667(4) -0.8128(4) 0.5151(3) 0.032(2) Uani 1 1 d .
C40 C 0.9960(4) -0.8560(5) 0.5395(3) 0.039(2) Uani 1 1 d .
C41 C 1.0456(4) -0.9044(5) 0.5199(3) 0.033(2) Uani 1 1 d .
H34 H 1.0598 -0.9093 0.4883 0.040 Uiso 1 1 calc R
C42 C 1.0734(4) -0.9440(5) 0.5456(3) 0.034(2) Uani 1 1 d .
C43 C 1.1243(4) -0.9948(5) 0.5285(3) 0.040(2) Uani 1 1 d .
C44 C 1.1519(4) -1.0214(5) 0.4825(3) 0.037(2) Uani 1 1 d .
H35 H 1.1419 -1.0067 0.4553 0.044 Uiso 1 1 calc R
C45 C 1.1961(4) -1.0724(5) 0.4840(3) 0.039(2) Uani 1 1 d .
H36 H 1.2214 -1.0981 0.4581 0.046 Uiso 1 1 calc R
C46 C 1.1968(4) -1.0792(5) 0.5307(3) 0.037(2) Uani 1 1 d .
C47 C 1.2348(4) -1.1263(5) 0.5515(3) 0.038(2) Uani 1 1 d .
C48 C 1.2797(4) -1.1726(5) 0.5223(3) 0.037(2) Uani 1 1 d .
H37 H 1.2868 -1.1724 0.4904 0.045 Uiso 1 1 calc R
C49 C 1.3131(4) -1.2184(5) 0.5415(3) 0.035(2) Uani 1 1 d .
C50 C 1.3032(4) -1.2186(4) 0.5883(3) 0.032(2) Uani 1 1 d .
C51 C 1.2594(4) -1.1723(5) 0.6178(3) 0.035(2) Uani 1 1 d .
C52 C 1.2254(4) -1.1251(5) 0.5992(3) 0.036(2) Uani 1 1 d .
H38 H 1.1965 -1.0931 0.6188 0.043 Uiso 1 1 calc R
C53 C 0.8006(5) -0.5723(6) 0.6638(3) 0.052(3) Uani 1 1 d .
H39 H 0.7909 -0.6253 0.6578 0.078 Uiso 1 1 calc R
H40 H 0.7817 -0.5457 0.6943 0.078 Uiso 1 1 calc R
H41 H 0.8510 -0.5576 0.6662 0.078 Uiso 1 1 calc R
C54 C 0.6492(5) -0.5279(6) 0.5451(4) 0.064(3) Uani 1 1 d .
H42 H 0.6390 -0.5582 0.5109 0.095 Uiso 1 1 calc R
H43 H 0.6240 -0.4852 0.5522 0.095 Uiso 1 1 calc R
H44 H 0.6345 -0.5571 0.5657 0.095 Uiso 1 1 calc R
C55 C 0.7794(6) -0.5799(6) 0.4129(4) 0.063(3) Uani 1 1 d .
H45 H 0.8290 -0.5621 0.4137 0.095 Uiso 1 1 calc R
H46 H 0.7525 -0.5591 0.3929 0.095 Uiso 1 1 calc R
H47 H 0.7719 -0.6337 0.3990 0.095 Uiso 1 1 calc R
C56 C 1.3675(4) -1.2687(5) 0.4668(3) 0.041(2) Uani 1 1 d .
H48 H 1.3220 -1.2825 0.4483 0.061 Uiso 1 1 calc R
H49 H 1.3981 -1.3053 0.4520 0.061 Uiso 1 1 calc R
H50 H 1.3882 -1.2203 0.4665 0.061 Uiso 1 1 calc R
C57 C 1.3903(5) -1.2417(5) 0.6420(4) 0.049(2) Uani 1 1 d .
H51 H 1.4340 -1.2423 0.6261 0.074 Uiso 1 1 calc R
H52 H 1.3904 -1.2725 0.6628 0.074 Uiso 1 1 calc R
H53 H 1.3857 -1.1912 0.6618 0.074 Uiso 1 1 calc R
C58 C 1.2120(5) -1.1252(5) 0.6956(4) 0.048(2) Uani 1 1 d .
H54 H 1.2305 -1.0749 0.6980 0.072 Uiso 1 1 calc R
H55 H 1.2142 -1.1301 0.7280 0.072 Uiso 1 1 calc R
H56 H 1.1635 -1.1361 0.6821 0.072 Uiso 1 1 calc R
O9 O 0.7685(3) -0.5550(4) 0.6244(2) 0.0498(17) Uani 1 1 d .
O10 O 0.7233(3) -0.5033(3) 0.5545(2) 0.0502(17) Uani 1 1 d .
O11 O 0.7571(3) -0.5576(3) 0.4617(3) 0.0508(17) Uani 1 1 d .
O12 O 0.9772(3) -0.8486(3) 0.5851(2) 0.0366(14) Uani 1 1 d .
O13 O 1.0570(3) -0.9378(3) 0.5916(2) 0.0420(15) Uani 1 1 d .
O14 O 1.3589(3) -1.2658(3) 0.5160(2) 0.0411(15) Uani 1 1 d .
O15 O 1.3319(3) -1.2704(3) 0.6053(2) 0.0446(16) Uani 1 1 d .
O16 O 1.2532(3) -1.1767(3) 0.6640(2) 0.0428(15) Uani 1 1 d .
N3 N 0.9181(3) -0.7655(4) 0.5357(3) 0.0356(17) Uani 1 1 d .
H57 H 0.9009 -0.7610 0.5638 0.043 Uiso 1 1 calc R
N4 N 1.1531(3) -1.0315(4) 0.5572(3) 0.0363(17) Uani 1 1 d .
H58 H 1.1448 -1.0253 0.5875 0.044 Uiso 1 1 calc R
B2 B 1.0098(6) -0.8844(6) 0.6168(4) 0.039(3) Uani 1 1 d .
F3 F 1.0487(3) -0.8301(3) 0.6554(2) 0.0704(18) Uani 1 1 d .
F4 F 0.9565(3) -0.9219(3) 0.6343(2) 0.0699(19) Uani 1 1 d .
C59 C 0.5510(4) -0.5804(5) 0.6548(3) 0.034(2) Uani 1 1 d .
H59 H 0.5958 -0.5844 0.6670 0.041 Uiso 1 1 calc R
C60 C 0.5332(4) -0.5107(4) 0.6557(3) 0.036(2) Uani 1 1 d .
C61 C 0.4670(4) -0.5050(5) 0.6368(3) 0.034(2) Uani 1 1 d .
C62 C 0.4161(4) -0.5665(5) 0.6229(3) 0.035(2) Uani 1 1 d .
C63 C 0.4314(4) -0.6359(5) 0.6216(3) 0.034(2) Uani 1 1 d .
H60 H 0.3961 -0.6771 0.6117 0.041 Uiso 1 1 calc R
C64 C 0.5004(4) -0.6440(5) 0.6353(3) 0.034(2) Uani 1 1 d .
C65 C 0.5201(4) -0.7175(4) 0.6302(3) 0.034(2) Uani 1 1 d .
C66 C 0.4806(4) -0.7882(4) 0.6115(3) 0.036(2) Uani 1 1 d .
H61 H 0.4325 -0.7988 0.6010 0.043 Uiso 1 1 calc R
C67 C 0.5264(5) -0.8404(5) 0.6114(3) 0.040(2) Uani 1 1 d .
H62 H 0.5140 -0.8923 0.6010 0.048 Uiso 1 1 calc R
C68 C 0.5930(4) -0.8026(4) 0.6294(3) 0.0279(18) Uani 1 1 d U
C69 C 0.6592(4) -0.8272(5) 0.6345(3) 0.032(2) Uani 1 1 d .
C70 C 0.6679(5) -0.9016(5) 0.6227(3) 0.041(2) Uani 1 1 d .
H63 H 0.6294 -0.9388 0.6098 0.049 Uiso 1 1 calc R
C71 C 0.7340(4) -0.9206(5) 0.6301(3) 0.035(2) Uani 1 1 d .
C72 C 0.7463(4) -0.9952(4) 0.6201(3) 0.0293(19) Uani 1 1 d .
C73 C 0.6996(4) -1.0621(5) 0.6014(3) 0.035(2) Uani 1 1 d .
H64 H 0.6517 -1.0666 0.5915 0.042 Uiso 1 1 calc R
C74 C 0.7371(4) -1.1201(5) 0.6003(3) 0.034(2) Uani 1 1 d .
H65 H 0.7184 -1.1707 0.5899 0.040 Uiso 1 1 calc R
C75 C 0.8077(4) -1.0910(4) 0.6174(3) 0.033(2) Uani 1 1 d .
C76 C 0.8652(4) -1.1300(5) 0.6256(3) 0.035(2) Uani 1 1 d .
C77 C 0.8506(5) -1.2074(5) 0.6177(3) 0.040(2) Uani 1 1 d .
H66 H 0.8058 -1.2333 0.6051 0.049 Uiso 1 1 calc R
C78 C 0.9033(4) -1.2439(5) 0.6287(3) 0.038(2) Uani 1 1 d .
C79 C 0.9707(4) -1.2064(5) 0.6453(3) 0.040(2) Uani 1 1 d U
C80 C 0.9841(4) -1.1308(5) 0.6533(3) 0.038(2) Uani 1 1 d .
C81 C 0.9323(4) -1.0924(5) 0.6427(3) 0.037(2) Uani 1 1 d .
H67 H 0.9424 -1.0415 0.6470 0.044 Uiso 1 1 calc R
C82 C 0.6454(4) -0.4501(5) 0.6986(4) 0.051(3) Uani 1 1 d .
H68 H 0.6359 -0.4737 0.7231 0.077 Uiso 1 1 calc R
H69 H 0.6705 -0.4006 0.7142 0.077 Uiso 1 1 calc R
H70 H 0.6738 -0.4793 0.6745 0.077 Uiso 1 1 calc R
C83 C 0.4391(5) -0.4321(6) 0.5888(4) 0.053(3) Uani 1 1 d .
H71 H 0.4776 -0.4488 0.5690 0.080 Uiso 1 1 calc R
H72 H 0.4345 -0.3815 0.5908 0.080 Uiso 1 1 calc R
H73 H 0.3958 -0.4642 0.5738 0.080 Uiso 1 1 calc R
C84 C 0.2930(4) -0.6110(5) 0.6020(4) 0.053(3) Uani 1 1 d .
H74 H 0.2978 -0.6515 0.5722 0.080 Uiso 1 1 calc R
H75 H 0.2491 -0.5919 0.5991 0.080 Uiso 1 1 calc R
H76 H 0.2933 -0.6289 0.6297 0.080 Uiso 1 1 calc R
C85 C 0.8226(5) -1.3573(5) 0.6115(4) 0.058(3) Uani 1 1 d .
H77 H 0.7916 -1.3327 0.6354 0.086 Uiso 1 1 calc R
H78 H 0.8225 -1.4080 0.6111 0.086 Uiso 1 1 calc R
H79 H 0.8065 -1.3576 0.5793 0.086 Uiso 1 1 calc R
C86 C 1.0251(5) -1.2505(6) 0.7011(4) 0.058(3) Uani 1 1 d .
H80 H 1.0284 -1.2009 0.7248 0.087 Uiso 1 1 calc R
H81 H 1.0656 -1.2734 0.7065 0.087 Uiso 1 1 calc R
H82 H 0.9825 -1.2801 0.7047 0.087 Uiso 1 1 calc R
C87 C 1.0674(4) -1.0193(5) 0.6794(4) 0.052(3) Uani 1 1 d .
H83 H 1.0605 -1.0102 0.6486 0.078 Uiso 1 1 calc R
H84 H 1.1159 -1.0023 0.6925 0.078 Uiso 1 1 calc R
H85 H 1.0364 -0.9926 0.7026 0.078 Uiso 1 1 calc R
O17 O 0.5792(3) -0.4453(3) 0.6743(2) 0.0432(16) Uani 1 1 d .
O18 O 0.4531(3) -0.4350(3) 0.6371(2) 0.0385(14) Uani 1 1 d .
O19 O 0.3506(3) -0.5529(3) 0.6092(2) 0.0440(16) Uani 1 1 d .
O20 O 0.7130(3) -0.7734(3) 0.6514(2) 0.0389(15) Uani 1 1 d .
O21 O 0.7896(3) -0.8696(3) 0.6470(2) 0.0373(14) Uani 1 1 d .
O22 O 0.8931(3) -1.3181(3) 0.6243(2) 0.0459(16) Uani 1 1 d .
O23 O 1.0233(3) -1.2460(3) 0.6529(2) 0.0450(16) Uani 1 1 d .
O24 O 1.0515(3) -1.0985(3) 0.6713(2) 0.0436(16) Uani 1 1 d .
N5 N 0.5872(3) -0.7270(4) 0.6408(2) 0.0326(16) Uani 1 1 d .
H86 H 0.6216 -0.6911 0.6529 0.039 Uiso 1 1 calc R
N6 N 0.8123(3) -1.0156(4) 0.6290(2) 0.0328(16) Uani 1 1 d .
H87 H 0.8505 -0.9847 0.6402 0.039 Uiso 1 1 calc R
B3 B 0.7846(5) -0.7886(5) 0.6564(4) 0.031(2) Uani 1 1 d .
F5 F 0.8122(2) -0.7503(3) 0.70430(18) 0.0439(13) Uani 1 1 d .
F6 F 0.8257(3) -0.7663(3) 0.62348(19) 0.0462(13) Uani 1 1 d .
C88 C 0.2535(5) 0.0747(5) 0.1465(3) 0.042(2) Uani 1 1 d .
H88 H 0.3017 0.0791 0.1554 0.050 Uiso 1 1 calc R
C89 C 0.2218(5) 0.1381(6) 0.1544(3) 0.045(2) Uani 1 1 d .
C90 C 0.1498(5) 0.1321(6) 0.1423(4) 0.049(2) Uani 1 1 d U
C91 C 0.1099(5) 0.0613(6) 0.1192(4) 0.051(3) Uani 1 1 d .
C92 C 0.1433(5) -0.0021(6) 0.1123(3) 0.047(2) Uani 1 1 d .
H89 H 0.1173 -0.0496 0.0987 0.057 Uiso 1 1 calc R
C93 C 0.2156(5) 0.0050(5) 0.1257(3) 0.038(2) Uani 1 1 d .
C94 C 0.2504(5) -0.0618(5) 0.1206(3) 0.040(2) Uani 1 1 d .
C95 C 0.2219(5) -0.1370(6) 0.1066(4) 0.055(3) Uani 1 1 d .
H90 H 0.1743 -0.1561 0.0974 0.066 Uiso 1 1 calc R
C96 C 0.2751(5) -0.1778(6) 0.1087(3) 0.049(3) Uani 1 1 d .
H91 H 0.2707 -0.2296 0.1013 0.059 Uiso 1 1 calc R
C97 C 0.3379(4) -0.1277(5) 0.1241(3) 0.037(2) Uani 1 1 d .
C98 C 0.4091(4) -0.1386(5) 0.1329(3) 0.033(2) Uani 1 1 d .
C99 C 0.4325(4) -0.2069(5) 0.1245(3) 0.039(2) Uani 1 1 d .
H92 H 0.4017 -0.2513 0.1102 0.047 Uiso 1 1 calc R
C100 C 0.5019(4) -0.2085(4) 0.1374(3) 0.033(2) Uani 1 1 d .
C101 C 0.5331(4) -0.2748(5) 0.1347(3) 0.036(2) Uani 1 1 d .
C102 C 0.5050(4) -0.3506(5) 0.1181(3) 0.039(2) Uani 1 1 d .
H93 H 0.4584 -0.3706 0.1059 0.047 Uiso 1 1 calc R
C103 C 0.5585(4) -0.3897(5) 0.1230(3) 0.042(2) Uani 1 1 d .
H94 H 0.5543 -0.4416 0.1148 0.050 Uiso 1 1 calc R
C104 C 0.6207(4) -0.3403(5) 0.1422(3) 0.039(2) Uani 1 1 d .
C105 C 0.6902(4) -0.3557(5) 0.1552(3) 0.037(2) Uani 1 1 d .
C106 C 0.7031(4) -0.4288(5) 0.1460(3) 0.038(2) Uani 1 1 d .
H95 H 0.6671 -0.4681 0.1309 0.046 Uiso 1 1 calc R
C107 C 0.7683(5) -0.4443(5) 0.1590(3) 0.040(2) Uani 1 1 d .
C108 C 0.8227(5) -0.3848(5) 0.1822(3) 0.043(2) Uani 1 1 d .
C109 C 0.8094(5) -0.3122(5) 0.1901(3) 0.045(2) Uani 1 1 d .
C110 C 0.7432(4) -0.2970(5) 0.1763(3) 0.042(2) Uani 1 1 d .
H96 H 0.7351 -0.2479 0.1813 0.051 Uiso 1 1 calc R
C111 C 0.3283(5) 0.2209(5) 0.1900(4) 0.057(3) Uani 1 1 d .
H97 H 0.3371 0.1959 0.2135 0.086 Uiso 1 1 calc R
H98 H 0.3446 0.2736 0.2047 0.086 Uiso 1 1 calc R
H99 H 0.3533 0.2004 0.1611 0.086 Uiso 1 1 calc R
C112 C 0.0894(6) 0.2199(6) 0.1968(4) 0.067(3) Uani 1 1 d U
H100 H 0.0680 0.1777 0.2051 0.100 Uiso 1 1 calc R
H101 H 0.0545 0.2524 0.1964 0.100 Uiso 1 1 calc R
H102 H 0.1276 0.2470 0.2210 0.100 Uiso 1 1 calc R
C113 C 0.0005(5) -0.0063(7) 0.0757(4) 0.067(3) Uani 1 1 d .
H103 H 0.0230 -0.0218 0.0452 0.100 Uiso 1 1 calc R
H104 H -0.0470 0.0025 0.0694 0.100 Uiso 1 1 calc R
H105 H -0.0009 -0.0451 0.0905 0.100 Uiso 1 1 calc R
C114 C 0.7301(5) -0.5745(5) 0.1379(3) 0.045(2) Uani 1 1 d .
H106 H 0.6941 -0.5645 0.1610 0.067 Uiso 1 1 calc R
H107 H 0.7484 -0.6197 0.1376 0.067 Uiso 1 1 calc R
H108 H 0.7100 -0.5806 0.1054 0.067 Uiso 1 1 calc R
C115 C 0.9416(5) -0.3998(6) 0.1669(4) 0.067(3) Uani 1 1 d U
H109 H 0.9292 -0.4408 0.1365 0.100 Uiso 1 1 calc R
H110 H 0.9848 -0.4062 0.1824 0.100 Uiso 1 1 calc R
H111 H 0.9482 -0.3534 0.1599 0.100 Uiso 1 1 calc R
C116 C 0.8547(5) -0.1820(6) 0.2295(4) 0.056(3) Uani 1 1 d U
H112 H 0.8381 -0.1675 0.2024 0.085 Uiso 1 1 calc R
H113 H 0.8985 -0.1511 0.2447 0.085 Uiso 1 1 calc R
H114 H 0.8198 -0.1759 0.2534 0.085 Uiso 1 1 calc R
O25 O 0.2540(4) 0.2101(4) 0.1764(2) 0.0532(17) Uani 1 1 d .
O26 O 0.1162(4) 0.1942(4) 0.1493(3) 0.064(2) Uani 1 1 d .
O27 O 0.0404(3) 0.0617(4) 0.1090(3) 0.062(2) Uani 1 1 d .
O28 O 0.4521(3) -0.0745(3) 0.1503(2) 0.0398(15) Uani 1 1 d .
O29 O 0.5482(3) -0.1460(3) 0.1557(2) 0.0402(15) Uani 1 1 d .
O30 O 0.7865(3) -0.5131(3) 0.1525(2) 0.0473(16) Uani 1 1 d .
O31 O 0.8860(3) -0.3981(4) 0.1992(3) 0.0595(19) Uani 1 1 d .
O32 O 0.8662(3) -0.2585(3) 0.2116(3) 0.0502(17) Uani 1 1 d .
B4 B 0.5289(5) -0.0759(6) 0.1544(4) 0.037(2) Uani 1 1 d .
F7 F 0.5587(3) -0.0187(3) 0.1952(2) 0.0578(15) Uani 1 1 d .
F8 F 0.5563(3) -0.0630(3) 0.1125(2) 0.0573(15) Uani 1 1 d .
N7 N 0.3190(4) -0.0584(4) 0.1309(3) 0.0371(17) Uani 1 1 d .
H115 H 0.3482 -0.0174 0.1407 0.044 Uiso 1 1 calc R
N8 N 0.6026(3) -0.2714(4) 0.1479(3) 0.0394(18) Uani 1 1 d .
H116 H 0.6318 -0.2304 0.1587 0.047 Uiso 1 1 calc R
C117 C 0.2503(4) 0.3454(5) 0.0882(3) 0.038(2) Uani 1 1 d .
H117 H 0.2728 0.3273 0.1104 0.045 Uiso 1 1 calc R
C118 C 0.1973(5) 0.3891(5) 0.1026(3) 0.038(2) Uani 1 1 d .
C119 C 0.1624(4) 0.4165(5) 0.0707(4) 0.044(2) Uani 1 1 d .
C120 C 0.1835(4) 0.4018(5) 0.0230(4) 0.043(2) Uani 1 1 d .
C121 C 0.2377(5) 0.3587(5) 0.0075(3) 0.043(2) Uani 1 1 d .
H118 H 0.2525 0.3500 -0.0243 0.052 Uiso 1 1 calc R
C122 C 0.2700(4) 0.3285(5) 0.0396(3) 0.036(2) Uani 1 1 d .
C123 C 0.3247(4) 0.2805(5) 0.0213(3) 0.035(2) Uani 1 1 d .
C124 C 0.3520(4) 0.2593(5) -0.0246(3) 0.039(2) Uani 1 1 d .
H119 H 0.3389 0.2740 -0.0513 0.046 Uiso 1 1 calc R
C125 C 0.4026(5) 0.2122(5) -0.0240(3) 0.043(2) Uani 1 1 d .
H120 H 0.4297 0.1903 -0.0499 0.051 Uiso 1 1 calc R
C126 C 0.4052(4) 0.2042(4) 0.0220(3) 0.033(2) Uani 1 1 d .
C127 C 0.4464(4) 0.1617(5) 0.0422(3) 0.033(2) Uani 1 1 d .
C128 C 0.5001(4) 0.1236(4) 0.0193(3) 0.032(2) Uani 1 1 d .
H121 H 0.5115 0.1247 -0.0117 0.038 Uiso 1 1 calc R
C129 C 0.5365(4) 0.0844(4) 0.0419(3) 0.0290(19) Uani 1 1 d .
C130 C 0.5940(4) 0.0452(5) 0.0225(3) 0.039(2) Uani 1 1 d .
C131 C 0.6260(4) 0.0347(5) -0.0216(3) 0.037(2) Uani 1 1 d .
H122 H 0.6129 0.0518 -0.0472 0.044 Uiso 1 1 calc R
C132 C 0.6809(5) -0.0056(5) -0.0202(3) 0.042(2) Uani 1 1 d .
H123 H 0.7117 -0.0205 -0.0450 0.051 Uiso 1 1 calc R
C133 C 0.6830(4) -0.0206(5) 0.0247(4) 0.038(2) Uani 1 1 d .
C134 C 0.7317(5) -0.0599(5) 0.0443(4) 0.042(2) Uani 1 1 d .
C135 C 0.7828(5) -0.0948(5) 0.0154(4) 0.046(2) Uani 1 1 d .
H124 H 0.7845 -0.0964 -0.0173 0.055 Uiso 1 1 calc R
C136 C 0.8298(6) -0.1263(6) 0.0354(4) 0.063(3) Uani 1 1 d .
C137 C 0.8278(6) -0.1259(7) 0.0837(4) 0.065(3) Uani 1 1 d U
C138 C 0.7756(6) -0.0942(6) 0.1119(4) 0.059(3) Uani 1 1 d .
C139 C 0.7277(5) -0.0618(5) 0.0925(4) 0.048(2) Uani 1 1 d .
H125 H 0.6919 -0.0406 0.1114 0.057 Uiso 1 1 calc R
C140 C 0.2160(6) 0.3898(7) 0.1862(4) 0.068(3) Uani 1 1 d .
H126 H 0.2111 0.3361 0.1774 0.102 Uiso 1 1 calc R
H127 H 0.1986 0.4109 0.2181 0.102 Uiso 1 1 calc R
H128 H 0.2652 0.4092 0.1872 0.102 Uiso 1 1 calc R
C141 C 0.0419(7) 0.4284(9) 0.0717(6) 0.109(5) Uani 1 1 d U
H129 H 0.0100 0.4641 0.0853 0.164 Uiso 1 1 calc R
H130 H 0.0315 0.3858 0.0825 0.164 Uiso 1 1 calc R
H131 H 0.0363 0.4124 0.0362 0.164 Uiso 1 1 calc R
C142 C 0.1745(5) 0.4291(6) -0.0522(3) 0.055(3) Uani 1 1 d .
H132 H 0.2243 0.4480 -0.0479 0.083 Uiso 1 1 calc R
H133 H 0.1491 0.4584 -0.0668 0.083 Uiso 1 1 calc R
H134 H 0.1676 0.3777 -0.0734 0.083 Uiso 1 1 calc R
C143 C 0.8873(6) -0.1731(7) -0.0397(4) 0.067(3) Uani 1 1 d .
H135 H 0.8418 -0.1953 -0.0570 0.101 Uiso 1 1 calc R
H136 H 0.9225 -0.2047 -0.0534 0.101 Uiso 1 1 calc R
H137 H 0.8999 -0.1247 -0.0431 0.101 Uiso 1 1 calc R
C144 C 0.8696(7) -0.2228(8) 0.0970(5) 0.096(4) Uani 1 1 d U
H138 H 0.8199 -0.2333 0.1008 0.144 Uiso 1 1 calc R
H139 H 0.8969 -0.2379 0.1201 0.144 Uiso 1 1 calc R
H140 H 0.8797 -0.2501 0.0639 0.144 Uiso 1 1 calc R
C145 C 0.7336(6) -0.0558(6) 0.1911(4) 0.059(3) Uani 1 1 d .
H141 H 0.7439 -0.0038 0.1942 0.088 Uiso 1 1 calc R
H142 H 0.7410 -0.0614 0.2230 0.088 Uiso 1 1 calc R
H143 H 0.6850 -0.0738 0.1786 0.088 Uiso 1 1 calc R
O33 O 0.1752(3) 0.4098(4) 0.1494(2) 0.0506(17) Uani 1 1 d .
O34 O 0.1105(3) 0.4611(4) 0.0875(3) 0.0514(17) Uani 1 1 d .
O35 O 0.1490(3) 0.4339(4) -0.0057(3) 0.0562(18) Uani 1 1 d .
O36 O 0.4309(3) 0.1632(3) 0.0876(2) 0.0369(14) Uani 1 1 d .
O37 O 0.5220(3) 0.0824(3) 0.0864(2) 0.0353(14) Uani 1 1 d .
O38 O 0.8840(4) -0.1649(5) 0.0112(3) 0.076(2) Uani 1 1 d .
O39 O 0.8869(4) -0.1495(5) 0.1057(3) 0.080(2) Uani 1 1 d .
O40 O 0.7783(5) -0.0972(5) 0.1585(3) 0.083(3) Uani 1 1 d .
N9 N 0.3572(3) 0.2459(3) 0.0488(3) 0.0352(17) Uani 1 1 d .
H144 H 0.3489 0.2496 0.0788 0.042 Uiso 1 1 calc R
N10 N 0.6289(3) 0.0100(4) 0.0498(3) 0.0380(18) Uani 1 1 d .
H145 H 0.6180 0.0078 0.0783 0.046 Uiso 1 1 calc R
B5 B 0.4711(5) 0.1277(6) 0.1158(4) 0.041(3) Uani 1 1 d .
F9 F 0.5085(2) 0.1828(3) 0.15535(19) 0.0473(13) Uani 1 1 d .
F10 F 0.4246(2) 0.0819(3) 0.13311(19) 0.0450(13) Uani 1 1 d .
C146 C 0.2293(4) 0.6051(5) 0.1052(4) 0.044(2) Uani 1 1 d .
H146 H 0.2503 0.5899 0.1294 0.053 Uiso 1 1 calc R
C147 C 0.1687(5) 0.6378(6) 0.1133(4) 0.050(3) Uani 1 1 d .
C148 C 0.1382(5) 0.6629(6) 0.0780(4) 0.058(3) Uani 1 1 d .
C149 C 0.1682(5) 0.6530(5) 0.0343(4) 0.046(2) Uani 1 1 d .
C150 C 0.2286(4) 0.6188(5) 0.0250(4) 0.041(2) Uani 1 1 d .
H147 H 0.2485 0.6119 -0.0051 0.049 Uiso 1 1 calc R
C151 C 0.2594(4) 0.5947(5) 0.0600(3) 0.037(2) Uani 1 1 d .
C152 C 0.3191(4) 0.5525(4) 0.0489(3) 0.0288(19) Uani 1 1 d .
C153 C 0.3543(4) 0.5311(5) 0.0051(3) 0.039(2) Uani 1 1 d .
H148 H 0.3456 0.5451 -0.0225 0.047 Uiso 1 1 calc R
C154 C 0.4043(4) 0.4856(5) 0.0098(3) 0.036(2) Uani 1 1 d .
H149 H 0.4352 0.4641 -0.0135 0.044 Uiso 1 1 calc R
C155 C 0.3988(4) 0.4788(4) 0.0560(3) 0.032(2) Uani 1 1 d .
C156 C 0.4366(4) 0.4383(4) 0.0800(3) 0.031(2) Uani 1 1 d .
C157 C 0.4870(4) 0.3930(4) 0.0592(3) 0.0306(19) Uani 1 1 d .
H150 H 0.4971 0.3857 0.0266 0.037 Uiso 1 1 calc R
C158 C 0.5218(4) 0.3590(4) 0.0864(3) 0.0291(19) Uani 1 1 d .
C159 C 0.5748(4) 0.3127(5) 0.0686(3) 0.033(2) Uani 1 1 d .
C160 C 0.6043(4) 0.2933(5) 0.0229(3) 0.039(2) Uani 1 1 d .
H151 H 0.5922 0.3082 -0.0038 0.046 Uiso 1 1 calc R
C161 C 0.6548(4) 0.2478(5) 0.0252(3) 0.037(2) Uani 1 1 d .
H152 H 0.6830 0.2264 -0.0001 0.045 Uiso 1 1 calc R
C162 C 0.6566(4) 0.2393(5) 0.0714(3) 0.035(2) Uani 1 1 d U
C163 C 0.7012(4) 0.1979(4) 0.0937(3) 0.037(2) Uani 1 1 d .
C164 C 0.7596(4) 0.1718(5) 0.0694(4) 0.042(2) Uani 1 1 d .
H153 H 0.7693 0.1792 0.0396 0.051 Uiso 1 1 calc R
C165 C 0.8035(4) 0.1346(5) 0.0898(4) 0.043(2) Uani 1 1 d .
C166 C 0.7885(4) 0.1216(5) 0.1336(3) 0.040(2) Uani 1 1 d U
C167 C 0.7278(4) 0.1457(5) 0.1556(4) 0.039(2) Uani 1 1 d .
C168 C 0.6842(4) 0.1840(5) 0.1366(3) 0.037(2) Uani 1 1 d .
H154 H 0.6442 0.2002 0.1523 0.045 Uiso 1 1 calc R
C169 C 0.1589(5) 0.6152(6) 0.1906(4) 0.060(3) Uani 1 1 d .
H155 H 0.1581 0.5624 0.1739 0.090 Uiso 1 1 calc R
H156 H 0.1284 0.6228 0.2173 0.090 Uiso 1 1 calc R
H157 H 0.2066 0.6374 0.2035 0.090 Uiso 1 1 calc R
C170 C 0.0182(10) 0.6511(11) 0.0657(7) 0.150(7) Uani 1 1 d U
H158 H 0.0198 0.6378 0.0305 0.225 Uiso 1 1 calc R
H159 H -0.0226 0.6760 0.0758 0.225 Uiso 1 1 calc R
H160 H 0.0151 0.6065 0.0748 0.225 Uiso 1 1 calc R
C171 C 0.1529(5) 0.6561(6) -0.0477(4) 0.058(3) Uani 1 1 d U
H161 H 0.2002 0.6792 -0.0487 0.086 Uiso 1 1 calc R
H162 H 0.1205 0.6712 -0.0680 0.086 Uiso 1 1 calc R
H163 H 0.1511 0.6025 -0.0600 0.086 Uiso 1 1 calc R
C172 C 0.8796(6) 0.1208(7) 0.0246(4) 0.078(4) Uani 1 1 d .
H164 H 0.8410 0.0975 -0.0002 0.117 Uiso 1 1 calc R
H165 H 0.9220 0.0997 0.0135 0.117 Uiso 1 1 calc R
H166 H 0.8870 0.1738 0.0302 0.117 Uiso 1 1 calc R
C173 C 0.8898(6) 0.1289(6) 0.1824(5) 0.075(3) Uani 1 1 d .
H167 H 0.9182 0.1506 0.1622 0.112 Uiso 1 1 calc R
H168 H 0.9173 0.0991 0.1952 0.112 Uiso 1 1 calc R
H169 H 0.8750 0.1682 0.2093 0.112 Uiso 1 1 calc R
C174 C 0.6497(4) 0.1420(6) 0.2187(3) 0.048(2) Uani 1 1 d .
H170 H 0.6480 0.1951 0.2305 0.072 Uiso 1 1 calc R
H171 H 0.6458 0.1229 0.2458 0.072 Uiso 1 1 calc R
H172 H 0.6110 0.1178 0.1942 0.072 Uiso 1 1 calc R
N11 N 0.3482(3) 0.5197(4) 0.0786(3) 0.0318(16) Uani 1 1 d .
H206 H 0.3362 0.5241 0.1080 0.038 Uiso 1 1 calc R
N12 N 0.6079(3) 0.2795(4) 0.0975(3) 0.0352(17) Uani 1 1 d .
H207 H 0.5991 0.2836 0.1275 0.042 Uiso 1 1 calc R
O41 O 0.1347(4) 0.6493(4) 0.1567(3) 0.066(2) Uani 1 1 d .
O42 O 0.0785(4) 0.6982(5) 0.0887(3) 0.085(3) Uani 1 1 d .
O43 O 0.1335(4) 0.6787(4) 0.0013(3) 0.067(2) Uani 1 1 d .
O44 O 0.4197(3) 0.4480(3) 0.1261(2) 0.0352(14) Uani 1 1 d .
O45 O 0.5081(3) 0.3681(3) 0.1331(2) 0.0368(14) Uani 1 1 d .
O46 O 0.8629(3) 0.1079(4) 0.0695(3) 0.0622(19) Uani 1 1 d .
O47 O 0.8298(3) 0.0834(3) 0.1537(3) 0.0508(17) Uani 1 1 d .
O48 O 0.7151(3) 0.1276(3) 0.1973(2) 0.0445(15) Uani 1 1 d .
B6 B 0.4459(5) 0.4010(5) 0.1530(4) 0.037(3) Uani 1 1 d .
F11 F 0.3928(2) 0.3456(3) 0.15284(17) 0.0387(12) Uani 1 1 d .
F12 F 0.4639(2) 0.4466(3) 0.20233(18) 0.0406(12) Uani 1 1 d .
C175 C 0.1666(4) 0.8792(5) 0.2408(3) 0.036(2) Uani 1 1 d .
H173 H 0.1672 0.8289 0.2376 0.044 Uiso 1 1 calc R
C176 C 0.1038(4) 0.9059(5) 0.2377(3) 0.034(2) Uani 1 1 d .
C177 C 0.1016(4) 0.9799(5) 0.2407(3) 0.036(2) Uani 1 1 d .
C178 C 0.1649(5) 1.0289(5) 0.2508(3) 0.040(2) Uani 1 1 d .
C179 C 0.2284(4) 1.0030(5) 0.2539(3) 0.036(2) Uani 1 1 d .
H174 H 0.2708 1.0354 0.2594 0.043 Uiso 1 1 calc R
C180 C 0.2291(4) 0.9273(5) 0.2488(3) 0.035(2) Uani 1 1 d .
C181 C 0.2974(4) 0.9014(5) 0.2522(3) 0.035(2) Uani 1 1 d .
C182 C 0.3639(4) 0.9410(5) 0.2654(3) 0.044(2) Uani 1 1 d .
H175 H 0.3743 0.9929 0.2743 0.053 Uiso 1 1 calc R
C183 C 0.4134(5) 0.8924(5) 0.2636(3) 0.041(2) Uani 1 1 d .
H176 H 0.4623 0.9051 0.2706 0.050 Uiso 1 1 calc R
C184 C 0.3757(4) 0.8214(5) 0.2493(3) 0.037(2) Uani 1 1 d .
C185 C 0.3977(4) 0.7496(5) 0.2424(3) 0.034(2) Uani 1 1 d .
C186 C 0.4650(4) 0.7399(5) 0.2530(3) 0.033(2) Uani 1 1 d .
H177 H 0.4996 0.7815 0.2657 0.040 Uiso 1 1 calc R
C187 C 0.4827(4) 0.6697(4) 0.2453(3) 0.033(2) Uani 1 1 d .
C188 C 0.5506(4) 0.6539(5) 0.2551(3) 0.034(2) Uani 1 1 d .
C189 C 0.6159(4) 0.7006(5) 0.2730(3) 0.043(2) Uani 1 1 d .
H178 H 0.6236 0.7524 0.2804 0.052 Uiso 1 1 calc R
C190 C 0.6655(5) 0.6568(5) 0.2777(3) 0.042(2) Uani 1 1 d .
H179 H 0.7129 0.6734 0.2890 0.050 Uiso 1 1 calc R
C191 C 0.6333(4) 0.5831(5) 0.2626(3) 0.036(2) Uani 1 1 d .
C192 C 0.6618(4) 0.5142(5) 0.2609(3) 0.035(2) Uani 1 1 d .
C193 C 0.7343(4) 0.5151(5) 0.2660(3) 0.036(2) Uani 1 1 d .
H180 H 0.7641 0.5601 0.2724 0.043 Uiso 1 1 calc R
C194 C 0.7634(4) 0.4506(5) 0.2617(3) 0.042(2) Uani 1 1 d .
C195 C 0.7167(5) 0.3831(5) 0.2504(3) 0.040(2) Uani 1 1 d .
C196 C 0.6448(4) 0.3825(5) 0.2472(3) 0.041(2) Uani 1 1 d .
C197 C 0.6167(4) 0.4474(4) 0.2519(3) 0.033(2) Uani 1 1 d .
H181 H 0.5678 0.4468 0.2491 0.040 Uiso 1 1 calc R
C198 C 0.0404(5) 0.7890(5) 0.2350(5) 0.068(3) Uani 1 1 d .
H182 H 0.0670 0.7612 0.2090 0.103 Uiso 1 1 calc R
H183 H -0.0072 0.7636 0.2313 0.103 Uiso 1 1 calc R
H184 H 0.0625 0.7928 0.2665 0.103 Uiso 1 1 calc R
C199 C -0.0063(6) 0.9726(7) 0.1938(5) 0.076(4) Uani 1 1 d .
H185 H -0.0021 1.0041 0.1735 0.114 Uiso 1 1 calc R
H186 H -0.0547 0.9658 0.2018 0.114 Uiso 1 1 calc R
H187 H 0.0077 0.9247 0.1762 0.114 Uiso 1 1 calc R
C200 C 0.2198(4) 1.1544(5) 0.2738(3) 0.039(2) Uani 1 1 d .
H188 H 0.2390 1.1505 0.3042 0.059 Uiso 1 1 calc R
H189 H 0.2078 1.2041 0.2797 0.059 Uiso 1 1 calc R
H190 H 0.2545 1.1446 0.2497 0.059 Uiso 1 1 calc R
C201 C 0.8785(5) 0.5144(5) 0.2849(4) 0.062(3) Uani 1 1 d .
H191 H 0.8736 0.5441 0.2638 0.093 Uiso 1 1 calc R
H192 H 0.9268 0.5045 0.2865 0.093 Uiso 1 1 calc R
H193 H 0.8662 0.5412 0.3175 0.093 Uiso 1 1 calc R
C202 C 0.7705(6) 0.3053(6) 0.2851(4) 0.061(3) Uani 1 1 d .
H194 H 0.8046 0.3473 0.3036 0.091 Uiso 1 1 calc R
H195 H 0.7927 0.2603 0.2764 0.091 Uiso 1 1 calc R
H196 H 0.7316 0.3004 0.3048 0.091 Uiso 1 1 calc R
C203 C 0.5310(4) 0.3137(5) 0.2457(3) 0.040(2) Uani 1 1 d .
H197 H 0.5249 0.3511 0.2767 0.060 Uiso 1 1 calc R
H198 H 0.5106 0.2652 0.2460 0.060 Uiso 1 1 calc R
H199 H 0.5078 0.3250 0.2192 0.060 Uiso 1 1 calc R
O49 O 0.0387(3) 0.8625(3) 0.2322(2) 0.0486(17) Uani 1 1 d .
O50 O 0.0387(3) 1.0073(4) 0.2386(3) 0.0539(18) Uani 1 1 d .
O51 O 0.1576(3) 1.1009(3) 0.2557(2) 0.0427(15) Uani 1 1 d .
O52 O 0.3471(3) 0.6921(3) 0.2244(2) 0.0387(15) Uani 1 1 d .
O53 O 0.4338(3) 0.6102(3) 0.2285(2) 0.0367(14) Uani 1 1 d .
O54 O 0.8328(3) 0.4456(3) 0.2656(3) 0.0501(17) Uani 1 1 d .
O55 O 0.7454(3) 0.3166(3) 0.2421(2) 0.0500(17) Uani 1 1 d .
O56 O 0.6049(3) 0.3136(3) 0.2387(3) 0.0528(18) Uani 1 1 d .
N13 N 0.3052(4) 0.8284(4) 0.2416(3) 0.0373(18) Uani 1 1 d .
H200 H 0.2712 0.7916 0.2316 0.045 Uiso 1 1 calc R
N14 N 0.5647(3) 0.5829(4) 0.2492(3) 0.0339(17) Uani 1 1 d .
H201 H 0.5339 0.5433 0.2384 0.041 Uiso 1 1 calc R
B7 B 0.3578(5) 0.6196(6) 0.2270(4) 0.037(2) Uani 1 1 d .
F13 F 0.3313(2) 0.6106(3) 0.26978(17) 0.0393(12) Uani 1 1 d .
F14 F 0.3247(2) 0.5635(3) 0.18598(18) 0.0424(12) Uani 1 1 d .
C204 C 0.9372(9) 0.3937(10) 0.1748(7) 0.134(6) Uani 1 1 d U
H202 H 0.9206 0.4173 0.1519 0.160 Uiso 1 1 calc R
H203 H 0.9008 0.3926 0.1976 0.160 Uiso 1 1 calc R
C205 C 1.0083(5) 0.4410(6) 0.2046(5) 0.066(3) Uani 1 1 d U
H204 H 1.0432 0.4414 0.1808 0.079 Uiso 1 1 calc R
H205 H 0.9990 0.4924 0.2195 0.079 Uiso 1 1 calc R
Cl1 Cl 0.9534(2) 0.2892(3) 0.13744(18) 0.1324(16) Uani 1 1 d .
Cl2 Cl 1.0416(3) 0.4189(3) 0.2438(2) 0.153(2) Uani 1 1 d .
O57 O 0.1462(8) 0.2785(10) 0.6962(6) 0.064(7) Uani 0.44(2) 1 d P
O58 O 0.5952(4) 0.9884(5) 0.2898(3) 0.085(2) Uiso 1 1 d .

loop_
_atom_site_aniso_label
_atom_site_aniso_U_11
_atom_site_aniso_U_22
_atom_site_aniso_U_33
_atom_site_aniso_U_23
_atom_site_aniso_U_13
_atom_site_aniso_U_12
C1 0.038(5) 0.035(5) 0.040(5) 0.008(4) 0.003(4) 0.003(4)
C2 0.033(5) 0.033(5) 0.047(6) 0.004(5) 0.009(4) 0.004(4)
C3 0.036(5) 0.028(5) 0.047(6) 0.007(4) 0.001(4) 0.005(4)
C4 0.039(5) 0.026(5) 0.048(6) 0.005(4) -0.005(4) 0.009(4)
C5 0.042(5) 0.038(5) 0.037(5) 0.011(5) 0.009(4) 0.003(4)
C6 0.034(5) 0.025(5) 0.048(6) 0.000(4) 0.004(4) 0.006(4)
C7 0.042(5) 0.031(5) 0.024(5) 0.007(4) -0.008(4) 0.009(4)
C8 0.049(5) 0.036(5) 0.038(6) 0.012(5) 0.001(4) -0.002(4)
C9 0.034(4) 0.028(5) 0.049(6) 0.009(4) 0.004(4) 0.011(4)
C10 0.041(5) 0.025(5) 0.039(6) 0.008(4) 0.009(4) 0.011(4)
C11 0.042(5) 0.024(5) 0.048(6) 0.010(4) 0.006(5) 0.000(4)
C12 0.028(4) 0.035(5) 0.043(6) 0.013(4) 0.001(4) 0.009(4)
C13 0.031(4) 0.029(5) 0.037(5) 0.011(4) 0.003(4) 0.004(4)
C14 0.029(4) 0.032(5) 0.044(6) 0.018(4) 0.002(4) 0.003(4)
C15 0.033(4) 0.042(5) 0.032(5) 0.015(4) -0.002(4) 0.000(4)
C16 0.039(5) 0.037(5) 0.042(6) 0.013(5) 0.007(4) 0.008(4)
C17 0.031(4) 0.027(5) 0.050(6) 0.010(4) 0.011(4) 0.007(4)
C18 0.036(5) 0.020(5) 0.047(6) 0.005(4) 0.012(4) 0.006(4)
C19 0.042(5) 0.040(6) 0.039(6) 0.000(5) 0.007(4) 0.005(5)
C20 0.041(5) 0.021(5) 0.057(7) 0.006(5) 0.018(5) 0.006(4)
C21 0.046(5) 0.028(5) 0.043(6) 0.005(5) 0.001(4) 0.004(4)
C22 0.040(5) 0.029(5) 0.040(6) 0.009(4) 0.005(4) -0.001(4)
C23 0.043(5) 0.033(5) 0.031(5) 0.014(4) 0.010(4) 0.005(4)
C24 0.045(5) 0.050(6) 0.054(6) 0.027(5) 0.014(5) 0.010(5)
C25 0.056(3) 0.049(4) 0.058(4) 0.014(3) 0.003(3) 0.013(3)
C26 0.048(5) 0.049(6) 0.041(6) 0.015(5) 0.006(5) 0.011(5)
C27 0.071(4) 0.068(4) 0.069(4) 0.019(3) 0.002(3) 0.017(3)
C28 0.043(5) 0.048(6) 0.089(8) 0.044(6) 0.014(5) 0.010(5)
C29 0.054(6) 0.048(6) 0.028(5) 0.014(5) 0.001(4) 0.010(5)
O1 0.045(4) 0.042(4) 0.062(5) 0.015(4) 0.019(3) 0.013(3)
O2 0.047(3) 0.026(3) 0.069(5) 0.009(3) 0.006(3) 0.017(3)
O3 0.054(4) 0.036(4) 0.049(4) 0.015(3) 0.002(3) 0.018(3)
O4 0.039(3) 0.035(3) 0.041(4) 0.012(3) 0.007(3) 0.014(3)
O5 0.038(3) 0.044(4) 0.038(4) 0.019(3) 0.008(3) 0.016(3)
O6 0.050(4) 0.042(4) 0.051(4) 0.000(3) 0.002(3) 0.023(3)
O7 0.032(3) 0.031(3) 0.059(4) 0.015(3) 0.004(3) 0.011(3)
O8 0.047(3) 0.043(4) 0.039(4) 0.013(3) 0.003(3) 0.019(3)
N1 0.035(4) 0.039(4) 0.030(4) 0.002(4) 0.005(3) 0.006(3)
N2 0.036(4) 0.033(4) 0.038(4) 0.008(4) 0.002(3) 0.008(3)
B1 0.043(6) 0.032(6) 0.030(6) 0.012(5) 0.019(5) 0.012(5)
F1 0.038(3) 0.033(3) 0.053(3) 0.013(3) 0.005(2) 0.002(2)
F2 0.049(3) 0.033(3) 0.037(3) 0.009(2) 0.001(2) 0.006(2)
C30 0.036(5) 0.032(5) 0.045(6) 0.008(4) 0.009(4) 0.011(4)
C31 0.039(5) 0.034(5) 0.036(5) 0.005(5) -0.010(4) 0.001(4)
C32 0.041(5) 0.026(5) 0.050(6) -0.001(5) -0.002(5) 0.001(4)
C33 0.046(5) 0.031(5) 0.048(6) 0.011(5) -0.003(5) 0.001(4)
C34 0.047(5) 0.035(5) 0.046(6) 0.018(5) 0.001(5) 0.004(4)
C35 0.031(4) 0.026(5) 0.042(5) 0.013(4) -0.007(4) 0.006(4)
C36 0.031(4) 0.027(5) 0.041(5) 0.016(4) -0.002(4) 0.005(4)
C37 0.041(5) 0.038(6) 0.049(6) 0.016(5) 0.003(5) 0.008(4)
C38 0.045(5) 0.031(5) 0.037(6) 0.000(4) -0.001(4) 0.003(4)
C39 0.026(4) 0.026(5) 0.046(6) 0.016(4) 0.000(4) 0.007(4)
C40 0.036(5) 0.028(5) 0.051(6) 0.010(5) 0.010(4) -0.001(4)
C41 0.034(4) 0.033(5) 0.035(5) 0.015(4) -0.007(4) 0.004(4)
C42 0.038(5) 0.029(5) 0.027(5) 0.004(4) 0.002(4) -0.010(4)
C43 0.037(5) 0.030(5) 0.050(6) 0.010(5) 0.009(4) 0.004(4)
C44 0.042(5) 0.039(5) 0.030(5) 0.011(4) 0.002(4) 0.010(4)
C45 0.047(5) 0.035(5) 0.032(5) 0.007(4) 0.002(4) 0.011(4)
C46 0.040(5) 0.024(5) 0.043(6) 0.004(4) 0.002(4) 0.003(4)
C47 0.024(4) 0.032(5) 0.057(6) 0.015(5) 0.009(4) 0.000(4)
C48 0.038(5) 0.029(5) 0.046(6) 0.011(4) 0.014(4) 0.011(4)
C49 0.039(5) 0.024(5) 0.038(5) 0.005(4) 0.006(4) 0.006(4)
C50 0.035(4) 0.022(5) 0.043(6) 0.015(4) 0.000(4) 0.006(4)
C51 0.033(4) 0.034(5) 0.041(6) 0.016(4) 0.006(4) 0.013(4)
C52 0.035(5) 0.032(5) 0.045(6) 0.018(4) 0.010(4) 0.005(4)
C53 0.061(6) 0.059(7) 0.036(6) 0.010(5) 0.009(5) 0.019(5)
C54 0.041(5) 0.057(7) 0.087(9) 0.012(6) 0.005(6) 0.016(5)
C55 0.064(7) 0.057(7) 0.070(8) 0.030(6) -0.011(6) -0.007(6)
C56 0.040(5) 0.042(6) 0.042(6) 0.014(5) 0.005(4) 0.012(4)
C57 0.052(6) 0.047(6) 0.048(6) 0.013(5) -0.003(5) 0.013(5)
C58 0.052(6) 0.054(6) 0.049(6) 0.023(5) 0.014(5) 0.026(5)
O9 0.057(4) 0.047(4) 0.045(4) 0.011(3) 0.007(3) 0.020(3)
O10 0.050(4) 0.033(4) 0.068(5) 0.014(3) -0.001(3) 0.016(3)
O11 0.059(4) 0.040(4) 0.057(5) 0.021(4) -0.003(4) 0.007(3)
O12 0.044(3) 0.035(3) 0.034(4) 0.015(3) 0.004(3) 0.009(3)
O13 0.048(3) 0.044(4) 0.043(4) 0.021(3) 0.008(3) 0.023(3)
O14 0.055(4) 0.033(3) 0.033(4) 0.005(3) 0.007(3) 0.013(3)
O15 0.051(4) 0.032(4) 0.050(4) 0.013(3) 0.002(3) 0.011(3)
O16 0.045(3) 0.046(4) 0.043(4) 0.016(3) 0.009(3) 0.022(3)
N3 0.032(4) 0.030(4) 0.043(5) 0.009(4) 0.007(3) 0.004(3)
N4 0.042(4) 0.028(4) 0.043(5) 0.015(4) 0.012(4) 0.010(3)
B2 0.046(6) 0.031(6) 0.043(7) 0.017(5) 0.011(5) 0.000(5)
F3 0.091(4) 0.041(3) 0.064(4) -0.007(3) -0.028(3) 0.032(3)
F4 0.059(3) 0.077(4) 0.108(5) 0.068(4) 0.038(4) 0.030(3)
C59 0.034(4) 0.032(5) 0.036(5) 0.009(4) 0.007(4) 0.010(4)
C60 0.042(5) 0.022(5) 0.038(5) 0.005(4) 0.003(4) -0.004(4)
C61 0.041(5) 0.031(5) 0.036(5) 0.015(4) -0.003(4) 0.014(4)
C62 0.028(4) 0.032(5) 0.043(6) 0.009(4) -0.004(4) 0.015(4)
C63 0.036(5) 0.030(5) 0.034(5) 0.006(4) 0.008(4) 0.005(4)
C64 0.036(5) 0.029(5) 0.038(5) 0.011(4) 0.000(4) 0.009(4)
C65 0.031(4) 0.020(5) 0.048(6) 0.007(4) 0.009(4) 0.009(4)
C66 0.029(4) 0.027(5) 0.047(6) 0.007(4) 0.001(4) 0.006(4)
C67 0.051(5) 0.026(5) 0.045(6) 0.012(4) -0.002(5) 0.016(4)
C68 0.029(3) 0.026(3) 0.028(3) 0.007(2) 0.010(2) 0.003(2)
C69 0.022(4) 0.033(5) 0.041(5) 0.010(4) 0.011(4) 0.008(4)
C70 0.039(5) 0.027(5) 0.053(6) 0.008(5) 0.013(5) 0.000(4)
C71 0.042(5) 0.025(5) 0.039(5) 0.011(4) 0.012(4) 0.005(4)
C72 0.036(4) 0.026(5) 0.027(5) 0.011(4) 0.004(4) 0.004(4)
C73 0.031(4) 0.037(5) 0.039(5) 0.015(4) 0.003(4) 0.008(4)
C74 0.035(5) 0.032(5) 0.035(5) 0.010(4) 0.011(4) 0.008(4)
C75 0.039(5) 0.020(5) 0.035(5) 0.000(4) 0.012(4) 0.007(4)
C76 0.035(5) 0.032(5) 0.042(5) 0.012(4) 0.009(4) 0.011(4)
C77 0.044(5) 0.022(5) 0.044(6) -0.004(4) 0.010(4) 0.004(4)
C78 0.043(5) 0.025(5) 0.044(6) 0.005(4) 0.012(4) 0.014(4)
C79 0.039(3) 0.041(3) 0.043(3) 0.013(3) 0.004(3) 0.014(3)
C80 0.031(5) 0.033(5) 0.052(6) 0.015(5) 0.010(4) 0.012(4)
C81 0.039(5) 0.029(5) 0.039(5) 0.004(4) 0.010(4) 0.008(4)
C82 0.035(5) 0.036(6) 0.084(8) 0.019(6) -0.012(5) 0.012(4)
C83 0.056(6) 0.047(6) 0.058(7) 0.019(6) 0.000(5) 0.012(5)
C84 0.032(5) 0.044(6) 0.075(8) 0.009(6) -0.007(5) 0.006(4)
C85 0.051(6) 0.030(5) 0.092(9) 0.019(6) 0.012(6) 0.007(5)
C86 0.055(6) 0.056(7) 0.068(8) 0.025(6) -0.005(6) 0.021(5)
C87 0.030(5) 0.039(6) 0.090(8) 0.027(6) -0.003(5) 0.001(4)
O17 0.040(3) 0.027(3) 0.059(4) 0.010(3) -0.006(3) 0.005(3)
O18 0.053(4) 0.028(3) 0.035(4) 0.010(3) -0.006(3) 0.014(3)
O19 0.035(3) 0.037(4) 0.055(4) 0.009(3) -0.013(3) 0.009(3)
O20 0.031(3) 0.032(3) 0.053(4) 0.013(3) -0.006(3) 0.006(3)
O21 0.033(3) 0.030(3) 0.051(4) 0.014(3) 0.000(3) 0.010(3)
O22 0.054(4) 0.023(3) 0.056(4) 0.005(3) -0.002(3) 0.011(3)
O23 0.044(3) 0.039(4) 0.057(4) 0.017(3) 0.006(3) 0.024(3)
O24 0.031(3) 0.042(4) 0.060(4) 0.017(3) 0.004(3) 0.013(3)
N5 0.035(4) 0.023(4) 0.037(4) 0.005(3) 0.005(3) 0.003(3)
N6 0.033(4) 0.027(4) 0.033(4) 0.003(3) 0.001(3) 0.005(3)
B3 0.047(6) 0.012(5) 0.034(6) 0.005(4) 0.008(5) 0.006(4)
F5 0.048(3) 0.032(3) 0.045(3) 0.004(3) -0.002(2) 0.006(2)
F6 0.056(3) 0.033(3) 0.059(3) 0.022(3) 0.017(3) 0.016(2)
C88 0.043(5) 0.046(6) 0.045(6) 0.020(5) 0.011(4) 0.018(5)
C89 0.047(5) 0.051(7) 0.038(6) 0.014(5) 0.009(5) 0.014(5)
C90 0.054(3) 0.049(3) 0.049(3) 0.019(3) 0.005(3) 0.014(3)
C91 0.049(6) 0.069(7) 0.049(6) 0.028(6) 0.016(5) 0.032(5)
C92 0.042(5) 0.067(7) 0.038(6) 0.021(5) 0.009(4) 0.017(5)
C93 0.044(5) 0.040(6) 0.034(5) 0.013(5) 0.001(4) 0.017(4)
C94 0.041(5) 0.040(6) 0.037(6) 0.008(5) -0.004(4) 0.015(4)
C95 0.030(5) 0.058(7) 0.077(8) 0.019(6) 0.005(5) 0.010(5)
C96 0.050(6) 0.045(6) 0.044(6) 0.007(5) 0.007(5) -0.005(5)
C97 0.034(5) 0.040(6) 0.039(6) 0.014(5) 0.010(4) 0.005(4)
C98 0.033(4) 0.033(5) 0.029(5) 0.005(4) 0.000(4) -0.006(4)
C99 0.043(5) 0.030(5) 0.036(5) -0.002(4) 0.003(4) 0.006(4)
C100 0.033(4) 0.022(5) 0.039(5) 0.004(4) -0.001(4) 0.003(4)
C101 0.034(5) 0.041(6) 0.033(5) 0.010(4) -0.001(4) 0.006(4)
C102 0.035(5) 0.024(5) 0.048(6) 0.001(4) 0.001(4) 0.006(4)
C103 0.037(5) 0.025(5) 0.055(6) -0.001(4) -0.005(4) 0.014(4)
C104 0.037(5) 0.031(5) 0.046(6) 0.008(4) -0.001(4) 0.002(4)
C105 0.041(5) 0.022(5) 0.046(6) 0.004(4) 0.015(4) 0.006(4)
C106 0.041(5) 0.029(5) 0.038(5) 0.003(4) 0.001(4) 0.003(4)
C107 0.058(6) 0.030(5) 0.030(5) 0.005(4) -0.004(4) 0.009(5)
C108 0.050(5) 0.027(5) 0.042(6) -0.002(4) -0.007(5) 0.004(4)
C109 0.040(5) 0.029(5) 0.047(6) -0.009(4) 0.004(5) -0.006(4)
C110 0.041(5) 0.029(5) 0.054(6) 0.008(5) 0.003(5) 0.008(4)
C111 0.065(7) 0.041(6) 0.063(7) 0.012(5) 0.029(6) 0.011(5)
C112 0.067(4) 0.067(4) 0.067(4) 0.019(3) 0.006(3) 0.018(3)
C113 0.050(6) 0.085(9) 0.055(7) 0.009(7) -0.006(5) 0.015(6)
C114 0.056(6) 0.033(5) 0.036(6) 0.004(4) -0.009(5) -0.003(5)
C115 0.062(4) 0.068(4) 0.067(4) 0.016(3) 0.000(3) 0.016(3)
C116 0.052(3) 0.053(4) 0.060(4) 0.013(3) 0.001(3) 0.007(3)
O25 0.065(4) 0.043(4) 0.057(5) 0.018(4) 0.009(4) 0.021(4)
O26 0.080(5) 0.069(5) 0.056(5) 0.025(4) 0.004(4) 0.051(4)
O27 0.044(4) 0.079(5) 0.067(5) 0.024(4) 0.005(4) 0.030(4)
O28 0.034(3) 0.035(4) 0.052(4) 0.015(3) 0.005(3) 0.009(3)
O29 0.038(3) 0.024(3) 0.058(4) 0.012(3) 0.001(3) 0.002(3)
O30 0.049(4) 0.030(4) 0.057(4) 0.007(3) -0.004(3) 0.004(3)
O31 0.047(4) 0.062(5) 0.069(5) 0.024(4) -0.015(4) 0.007(3)
O32 0.038(3) 0.025(3) 0.073(5) -0.003(3) -0.004(3) 0.006(3)
B4 0.042(6) 0.033(6) 0.036(6) 0.013(5) 0.005(5) 0.006(5)
F7 0.060(3) 0.039(3) 0.062(4) -0.002(3) -0.011(3) 0.016(3)
F8 0.062(3) 0.054(4) 0.071(4) 0.036(3) 0.022(3) 0.019(3)
N7 0.038(4) 0.038(5) 0.036(4) 0.011(4) 0.001(3) 0.010(3)
N8 0.036(4) 0.032(4) 0.052(5) 0.016(4) 0.005(4) 0.003(3)
C117 0.040(5) 0.033(5) 0.040(6) 0.013(4) -0.004(4) 0.004(4)
C118 0.044(5) 0.029(5) 0.039(6) 0.004(4) 0.004(4) 0.015(4)
C119 0.029(4) 0.044(6) 0.055(7) 0.011(5) 0.003(5) 0.008(4)
C120 0.034(5) 0.044(6) 0.053(6) 0.018(5) 0.003(5) 0.004(4)
C121 0.044(5) 0.048(6) 0.037(6) 0.014(5) 0.001(4) 0.004(5)
C122 0.030(4) 0.030(5) 0.042(6) 0.006(4) 0.002(4) 0.001(4)
C123 0.033(4) 0.023(5) 0.045(6) 0.004(4) 0.004(4) 0.002(4)
C124 0.050(5) 0.031(5) 0.029(5) 0.000(4) 0.006(4) 0.015(4)
C125 0.055(6) 0.040(6) 0.027(5) 0.002(4) -0.002(4) 0.009(5)
C126 0.029(4) 0.025(5) 0.042(5) 0.008(4) -0.001(4) 0.005(4)
C127 0.027(4) 0.032(5) 0.034(5) 0.010(4) -0.001(4) -0.006(4)
C128 0.039(5) 0.022(4) 0.028(5) 0.000(4) 0.011(4) -0.002(4)
C129 0.029(4) 0.029(5) 0.028(5) 0.007(4) 0.006(4) 0.003(4)
C130 0.039(5) 0.025(5) 0.050(6) 0.008(5) 0.008(4) 0.001(4)
C131 0.046(5) 0.036(5) 0.029(5) 0.008(4) 0.005(4) 0.015(4)
C132 0.049(5) 0.037(5) 0.039(6) 0.009(5) 0.009(5) 0.009(4)
C133 0.026(4) 0.029(5) 0.054(6) 0.005(5) 0.001(4) 0.008(4)
C134 0.043(5) 0.021(5) 0.053(6) -0.001(4) 0.012(5) -0.001(4)
C135 0.046(5) 0.042(6) 0.043(6) 0.000(5) 0.003(5) 0.020(5)
C136 0.058(6) 0.068(8) 0.062(8) 0.010(6) 0.016(6) 0.029(6)
C137 0.064(4) 0.067(4) 0.065(4) 0.020(3) -0.001(3) 0.018(3)
C138 0.074(7) 0.054(7) 0.052(7) 0.011(6) 0.020(6) 0.041(6)
C139 0.046(5) 0.045(6) 0.048(6) 0.006(5) 0.012(5) 0.019(5)
C140 0.086(8) 0.079(8) 0.051(7) 0.030(7) 0.015(6) 0.035(7)
C141 0.103(5) 0.110(6) 0.112(6) 0.031(3) 0.012(3) 0.017(3)
C142 0.067(6) 0.069(7) 0.036(6) 0.020(5) -0.011(5) 0.028(6)
C143 0.067(7) 0.093(9) 0.041(7) 0.015(6) 0.019(5) 0.023(7)
C144 0.099(5) 0.095(5) 0.094(5) 0.033(3) 0.007(3) 0.010(3)
C145 0.078(7) 0.053(7) 0.048(7) 0.015(6) 0.014(6) 0.028(6)
O33 0.053(4) 0.052(4) 0.047(4) 0.013(4) 0.009(3) 0.016(3)
O34 0.037(3) 0.044(4) 0.067(5) 0.009(4) -0.004(3) 0.012(3)
O35 0.056(4) 0.072(5) 0.052(5) 0.029(4) 0.003(3) 0.028(4)
O36 0.036(3) 0.042(4) 0.038(4) 0.015(3) 0.007(3) 0.017(3)
O37 0.035(3) 0.035(3) 0.034(4) 0.008(3) 0.005(3) 0.010(3)
O38 0.075(5) 0.106(7) 0.053(5) 0.021(5) 0.006(4) 0.057(5)
O39 0.087(6) 0.069(6) 0.076(6) 0.013(5) 0.013(5) 0.008(5)
O40 0.129(7) 0.090(6) 0.048(5) 0.024(5) 0.024(5) 0.072(6)
N9 0.042(4) 0.018(4) 0.038(4) -0.001(3) 0.008(3) 0.006(3)
N10 0.042(4) 0.027(4) 0.042(5) 0.005(4) 0.008(4) 0.010(3)
B5 0.042(6) 0.024(6) 0.051(7) 0.006(5) 0.012(5) 0.003(5)
F9 0.045(3) 0.043(3) 0.044(3) 0.001(3) 0.001(2) 0.007(2)
F10 0.048(3) 0.042(3) 0.052(3) 0.021(3) 0.013(3) 0.013(2)
C146 0.039(5) 0.044(6) 0.047(6) 0.012(5) 0.001(5) 0.009(4)
C147 0.041(5) 0.056(7) 0.054(7) 0.015(6) 0.015(5) 0.020(5)
C148 0.053(6) 0.049(7) 0.073(8) 0.016(6) 0.010(6) 0.027(5)
C149 0.042(5) 0.050(6) 0.051(6) 0.020(5) -0.001(5) 0.015(5)
C150 0.037(5) 0.042(6) 0.049(6) 0.018(5) 0.003(4) 0.015(4)
C151 0.033(4) 0.032(5) 0.047(6) 0.012(5) -0.003(4) 0.008(4)
C152 0.030(4) 0.024(4) 0.033(5) 0.008(4) -0.002(4) 0.009(4)
C153 0.034(5) 0.048(6) 0.042(6) 0.023(5) -0.001(4) 0.011(4)
C154 0.033(4) 0.029(5) 0.048(6) 0.014(4) -0.002(4) 0.011(4)
C155 0.030(4) 0.020(4) 0.042(5) 0.006(4) -0.003(4) 0.002(4)
C156 0.027(4) 0.029(5) 0.034(5) 0.009(4) -0.001(4) -0.007(4)
C157 0.033(4) 0.024(5) 0.035(5) 0.008(4) 0.004(4) 0.010(4)
C158 0.031(4) 0.022(4) 0.033(5) 0.008(4) 0.004(4) 0.003(4)
C159 0.036(4) 0.029(5) 0.039(5) 0.017(4) 0.006(4) 0.010(4)
C160 0.037(5) 0.029(5) 0.042(6) 0.003(4) 0.005(4) -0.001(4)
C161 0.039(5) 0.037(5) 0.033(5) 0.005(4) -0.004(4) 0.014(4)
C162 0.034(3) 0.031(3) 0.038(3) 0.006(2) 0.005(2) 0.007(2)
C163 0.044(5) 0.021(5) 0.043(6) 0.004(4) 0.008(4) 0.011(4)
C164 0.034(5) 0.041(6) 0.049(6) 0.009(5) 0.009(4) 0.011(4)
C165 0.032(5) 0.034(5) 0.060(7) 0.009(5) 0.000(5) 0.014(4)
C166 0.038(3) 0.036(3) 0.045(3) 0.010(3) -0.002(3) 0.011(2)
C167 0.032(4) 0.024(5) 0.056(6) 0.008(5) -0.008(4) 0.006(4)
C168 0.030(4) 0.031(5) 0.046(6) 0.007(4) -0.003(4) 0.007(4)
C169 0.061(6) 0.070(8) 0.048(7) 0.013(6) 0.020(5) 0.014(6)
C170 0.148(7) 0.151(8) 0.151(8) 0.048(4) 0.013(3) 0.023(3)
C171 0.057(4) 0.060(4) 0.057(4) 0.022(3) -0.003(3) 0.010(3)
C172 0.068(7) 0.102(10) 0.077(9) 0.030(8) 0.037(7) 0.057(7)
C173 0.067(7) 0.054(7) 0.085(9) -0.001(7) -0.021(7) 0.012(6)
C174 0.042(5) 0.057(7) 0.044(6) 0.014(5) 0.000(5) 0.008(5)
N11 0.029(3) 0.032(4) 0.035(4) 0.009(3) 0.003(3) 0.007(3)
N12 0.035(4) 0.032(4) 0.037(4) 0.010(4) 0.004(3) 0.003(3)
O41 0.063(4) 0.076(5) 0.061(5) 0.014(4) 0.020(4) 0.039(4)
O42 0.069(5) 0.110(7) 0.077(6) 0.019(5) 0.009(4) 0.056(5)
O43 0.075(5) 0.071(5) 0.066(5) 0.028(4) -0.005(4) 0.046(4)
O44 0.042(3) 0.033(3) 0.033(4) 0.012(3) 0.000(3) 0.015(3)
O45 0.038(3) 0.035(3) 0.042(4) 0.017(3) 0.002(3) 0.012(3)
O46 0.056(4) 0.065(5) 0.063(5) 0.010(4) 0.012(4) 0.029(4)
O47 0.046(4) 0.044(4) 0.065(5) 0.016(4) -0.006(3) 0.022(3)
O48 0.048(4) 0.043(4) 0.049(4) 0.020(3) 0.000(3) 0.015(3)
B6 0.026(5) 0.029(6) 0.047(7) 0.002(5) 0.005(5) -0.006(4)
F11 0.045(3) 0.034(3) 0.038(3) 0.013(2) 0.000(2) 0.006(2)
F12 0.046(3) 0.031(3) 0.038(3) 0.002(2) -0.005(2) 0.010(2)
C175 0.038(5) 0.025(5) 0.049(6) 0.017(4) 0.004(4) 0.004(4)
C176 0.030(4) 0.033(5) 0.038(5) 0.008(4) -0.001(4) 0.009(4)
C177 0.041(5) 0.042(6) 0.033(5) 0.016(4) 0.013(4) 0.025(4)
C178 0.048(5) 0.031(5) 0.041(6) 0.009(4) 0.012(4) 0.010(4)
C179 0.040(5) 0.029(5) 0.040(5) 0.013(4) 0.007(4) 0.007(4)
C180 0.038(5) 0.036(5) 0.032(5) 0.012(4) 0.005(4) 0.010(4)
C181 0.027(4) 0.038(5) 0.042(5) 0.014(4) 0.015(4) 0.010(4)
C182 0.042(5) 0.034(5) 0.052(6) 0.007(5) 0.010(5) 0.012(4)
C183 0.040(5) 0.029(5) 0.052(6) 0.010(5) 0.004(4) 0.003(4)
C184 0.037(5) 0.032(5) 0.042(6) 0.012(4) 0.005(4) 0.012(4)
C185 0.030(4) 0.034(5) 0.035(5) 0.008(4) 0.004(4) 0.005(4)
C186 0.030(4) 0.030(5) 0.034(5) 0.003(4) 0.003(4) 0.005(4)
C187 0.046(5) 0.021(5) 0.027(5) -0.002(4) 0.006(4) 0.011(4)
C188 0.036(5) 0.028(5) 0.036(5) 0.008(4) 0.010(4) 0.008(4)
C189 0.045(5) 0.023(5) 0.062(7) 0.011(5) 0.010(5) 0.013(4)
C190 0.038(5) 0.027(5) 0.056(6) 0.009(5) 0.003(5) 0.004(4)
C191 0.036(5) 0.027(5) 0.039(5) 0.001(4) 0.002(4) 0.007(4)
C192 0.032(4) 0.035(5) 0.041(5) 0.010(4) 0.008(4) 0.017(4)
C193 0.030(4) 0.036(5) 0.038(5) 0.007(4) 0.002(4) 0.001(4)
C194 0.033(5) 0.040(6) 0.049(6) 0.009(5) -0.003(4) 0.005(4)
C195 0.050(5) 0.020(5) 0.047(6) 0.007(4) -0.004(5) 0.009(4)
C196 0.033(5) 0.032(5) 0.049(6) 0.002(5) 0.002(4) 0.003(4)
C197 0.034(4) 0.028(5) 0.036(5) 0.005(4) 0.002(4) 0.011(4)
C198 0.035(5) 0.041(7) 0.125(11) 0.022(7) 0.007(6) 0.004(5)
C199 0.066(7) 0.095(10) 0.092(10) 0.055(9) 0.021(7) 0.034(7)
C200 0.034(4) 0.035(5) 0.048(6) 0.013(5) 0.009(4) 0.006(4)
C201 0.036(5) 0.041(6) 0.105(9) 0.028(6) -0.026(6) -0.012(5)
C202 0.066(7) 0.056(7) 0.057(7) 0.017(6) -0.015(6) 0.007(6)
C203 0.033(4) 0.036(5) 0.046(6) 0.007(5) -0.008(4) 0.008(4)
O49 0.037(3) 0.040(4) 0.067(5) 0.017(3) 0.003(3) 0.002(3)
O50 0.039(3) 0.047(4) 0.061(5) -0.004(4) -0.005(3) 0.012(3)
O51 0.040(3) 0.042(4) 0.049(4) 0.016(3) 0.000(3) 0.015(3)
O52 0.032(3) 0.030(3) 0.056(4) 0.016(3) 0.001(3) 0.012(3)
O53 0.036(3) 0.026(3) 0.044(4) 0.006(3) 0.002(3) 0.004(3)
O54 0.026(3) 0.044(4) 0.085(5) 0.028(4) -0.010(3) 0.007(3)
O55 0.055(4) 0.038(4) 0.053(4) 0.008(3) -0.002(3) 0.013(3)
O56 0.030(3) 0.033(4) 0.089(5) 0.013(4) 0.001(3) 0.006(3)
N13 0.041(4) 0.025(4) 0.047(5) 0.012(4) 0.007(4) 0.010(3)
N14 0.036(4) 0.023(4) 0.038(4) 0.004(3) 0.004(3) 0.005(3)
B7 0.043(6) 0.037(6) 0.035(6) 0.016(5) 0.006(5) 0.006(5)
F13 0.042(3) 0.037(3) 0.038(3) 0.009(2) 0.004(2) 0.009(2)
F14 0.042(3) 0.038(3) 0.041(3) 0.003(3) -0.001(2) 0.009(2)
C204 0.132(9) 0.135(10) 0.134(10) 0.031(8) 0.014(8) 0.053(8)
C205 0.039(5) 0.065(6) 0.090(7) 0.018(6) -0.028(5) 0.025(5)
Cl1 0.133(3) 0.154(4) 0.122(4) 0.063(3) -0.031(3) 0.026(3)
Cl2 0.153(4) 0.134(4) 0.159(5) 0.018(4) 0.062(4) 0.040(4)
O57 0.054(10) 0.094(15) 0.052(12) 0.037(10) 0.000(8) 0.012(9)

loop_
_atom_type_symbol
_atom_type_description
_atom_type_scat_dispersion_real
_atom_type_scat_dispersion_imag
_atom_type_scat_source
C C 0.0033 0.0016 'International Tables Vol C Tables 4.2.6.8 and 6.1.1.4'
H H 0.0000 0.0000 'International Tables Vol C Tables 4.2.6.8 and 6.1.1.4'
N N 0.0061 0.0033 'International Tables Vol C Tables 4.2.6.8 and 6.1.1.4'
B B 0.0013 0.0007 'International Tables Vol C Tables 4.2.6.8 and 6.1.1.4'
F F 0.0171 0.0103 'International Tables Vol C Tables 4.2.6.8 and 6.1.1.4'
O O 0.0106 0.0060 'International Tables Vol C Tables 4.2.6.8 and 6.1.1.4'
Cl Cl 0.1484 0.1585 'International Tables Vol C Tables 4.2.6.8 and 6.1.1.4'

loop_
_geom_angle_atom_site_label_1
_geom_angle_atom_site_label_2
_geom_angle_atom_site_label_3
_geom_angle
C2 C1 C6 119.4(8)
C2 C1 H1 120.3
C6 C1 H1 120.3
C1 C2 C3 121.7(8)
C1 C2 O1 122.9(8)
C3 C2 O1 115.3(8)
O2 C3 C2 120.2(8)
O2 C3 C4 120.7(8)
C2 C3 C4 119.0(8)
O3 C4 C5 124.5(8)
O3 C4 C3 116.0(8)
C5 C4 C3 119.4(8)
C6 C5 C4 120.4(8)
C6 C5 H2 119.8
C4 C5 H2 119.8
C5 C6 C1 119.9(8)
C5 C6 C7 117.3(8)
C1 C6 C7 122.8(8)
N1 C7 C8 105.7(8)
N1 C7 C6 123.2(8)
C8 C7 C6 131.0(8)
C9 C8 C7 107.7(8)
C9 C8 H3 126.1
C7 C8 H3 126.1
C8 C9 C10 109.5(8)
C8 C9 H4 125.3
C10 C9 H4 125.3
C9 C10 N1 105.7(8)
C9 C10 C11 129.2(8)
N1 C10 C11 124.9(8)
O4 C11 C10 116.3(8)
O4 C11 C12 119.9(8)
C10 C11 C12 123.7(9)
C13 C12 C11 120.1(9)
C13 C12 H5 119.9
C11 C12 H5 119.9
O5 C13 C12 121.2(8)
O5 C13 C14 115.0(8)
C12 C13 C14 123.8(8)
N2 C14 C15 106.9(7)
N2 C14 C13 120.9(8)
C15 C14 C13 132.2(8)
C14 C15 C16 108.7(8)
C14 C15 H6 125.7
C16 C15 H6 125.7
C15 C16 C17 107.0(8)
C15 C16 H7 126.5
C17 C16 H7 126.5
N2 C17 C16 107.2(8)
N2 C17 C18 123.0(8)
C16 C17 C18 129.8(8)
C23 C18 C19 122.1(9)
C23 C18 C17 120.7(8)
C19 C18 C17 117.2(9)
C20 C19 C18 117.6(9)
C20 C19 H8 121.2
C18 C19 H8 121.2
O6 C20 C19 124.5(9)
O6 C20 C21 114.3(8)
C19 C20 C21 121.2(8)
C22 C21 O7 120.0(9)
C22 C21 C20 120.2(9)
O7 C21 C20 119.6(8)
O8 C22 C21 116.9(8)
O8 C22 C23 122.7(8)
C21 C22 C23 120.4(9)
C18 C23 C22 118.5(8)
C18 C23 H9 120.7
C22 C23 H9 120.7
O1 C24 H10 109.5
O1 C24 H11 109.5
H10 C24 H11 109.5
O1 C24 H12 109.5
H10 C24 H12 109.5
H11 C24 H12 109.5
O2 C25 H13 109.5
O2 C25 H14 109.5
H13 C25 H14 109.5
O2 C25 H15 109.5
H13 C25 H15 109.5
H14 C25 H15 109.5
O3 C26 H16 109.5
O3 C26 H17 109.5
H16 C26 H17 109.5
O3 C26 H18 109.5
H16 C26 H18 109.5
H17 C26 H18 109.5
O6 C27 H19 109.5
O6 C27 H20 109.5
H19 C27 H20 109.5
O6 C27 H21 109.5
H19 C27 H21 109.5
H20 C27 H21 109.5
O7 C28 H22 109.5
O7 C28 H23 109.5
H22 C28 H23 109.5
O7 C28 H24 109.5
H22 C28 H24 109.5
H23 C28 H24 109.5
O8 C29 H25 109.5
O8 C29 H26 109.5
H25 C29 H26 109.5
O8 C29 H27 109.5
H25 C29 H27 109.5
H26 C29 H27 109.5
C2 O1 C24 116.9(7)
C3 O2 C25 115.1(7)
C4 O3 C26 116.4(7)
C11 O4 B1 120.2(7)
C13 O5 B1 120.1(7)
C20 O6 C27 116.4(8)
C21 O7 C28 113.4(6)
C22 O8 C29 117.5(6)
C7 N1 C10 111.3(7)
C7 N1 H28 124.3
C10 N1 H28 124.3
C17 N2 C14 110.3(7)
C17 N2 H29 124.9
C14 N2 H29 124.9
F2 B1 F1 110.8(6)
F2 B1 O4 110.5(7)
F1 B1 O4 108.5(7)
F2 B1 O5 107.1(8)
F1 B1 O5 108.9(7)
O4 B1 O5 111.0(6)
C35 C30 C31 119.9(9)
C35 C30 H30 120.1
C31 C30 H30 120.1
O9 C31 C32 116.2(8)
O9 C31 C30 123.8(8)
C32 C31 C30 120.0(9)
C31 C32 O10 120.1(9)
C31 C32 C33 120.2(9)
O10 C32 C33 119.7(9)
O11 C33 C34 125.6(9)
O11 C33 C32 114.7(9)
C34 C33 C32 119.7(9)
C35 C34 C33 119.6(9)
C35 C34 H31 120.2
C33 C34 H31 120.2
C34 C35 C30 120.7(8)
C34 C35 C36 118.8(8)
C30 C35 C36 120.5(8)
N3 C36 C37 107.9(8)
N3 C36 C35 123.0(8)
C37 C36 C35 129.0(8)
C36 C37 C38 107.5(8)
C36 C37 H32 126.2
C38 C37 H32 126.2
C39 C38 C37 107.9(8)
C39 C38 H33 126.0
C37 C38 H33 126.0
N3 C39 C38 106.4(7)
N3 C39 C40 122.3(8)
C38 C39 C40 131.2(8)
O12 C40 C39 117.5(8)
O12 C40 C41 118.4(8)
C39 C40 C41 124.0(8)
C42 C41 C40 121.5(8)
C42 C41 H34 119.2
C40 C41 H34 119.2
O13 C42 C41 122.2(8)
O13 C42 C43 112.3(8)
C41 C42 C43 125.5(8)
N4 C43 C44 105.8(8)
N4 C43 C42 122.9(8)
C44 C43 C42 131.2(9)
C45 C44 C43 108.8(8)
C45 C44 H35 125.6
C43 C44 H35 125.6
C44 C45 C46 108.4(8)
C44 C45 H36 125.8
C46 C45 H36 125.8
N4 C46 C45 106.9(8)
N4 C46 C47 122.6(8)
C45 C46 C47 130.5(8)
C52 C47 C48 120.7(8)
C52 C47 C46 120.0(8)
C48 C47 C46 119.3(8)
C49 C48 C47 119.0(8)
C49 C48 H37 120.5
C47 C48 H37 120.5
C50 C49 C48 120.7(8)
C50 C49 O14 115.6(8)
C48 C49 O14 123.7(8)
C49 C50 C51 120.9(8)
C49 C50 O15 119.8(7)
C51 C50 O15 119.1(7)
O16 C51 C50 116.2(7)
O16 C51 C52 124.5(7)
C50 C51 C52 119.4(8)
C47 C52 C51 119.4(8)
C47 C52 H38 120.3
C51 C52 H38 120.3
O9 C53 H39 109.5
O9 C53 H40 109.5
H39 C53 H40 109.5
O9 C53 H41 109.5
H39 C53 H41 109.5
H40 C53 H41 109.5
O10 C54 H42 109.5
O10 C54 H43 109.5
H42 C54 H43 109.5
O10 C54 H44 109.5
H42 C54 H44 109.5
H43 C54 H44 109.5
O11 C55 H45 109.5
O11 C55 H46 109.5
H45 C55 H46 109.5
O11 C55 H47 109.5
H45 C55 H47 109.5
H46 C55 H47 109.5
O14 C56 H48 109.5
O14 C56 H49 109.5
H48 C56 H49 109.5
O14 C56 H50 109.5
H48 C56 H50 109.5
H49 C56 H50 109.5
O15 C57 H51 109.5
O15 C57 H52 109.5
H51 C57 H52 109.5
O15 C57 H53 109.5
H51 C57 H53 109.5
H52 C57 H53 109.5
O16 C58 H54 109.5
O16 C58 H55 109.5
H54 C58 H55 109.5
O16 C58 H56 109.5
H54 C58 H56 109.5
H55 C58 H56 109.5
C31 O9 C53 118.1(7)
C32 O10 C54 113.4(7)
C33 O11 C55 117.5(8)
C40 O12 B2 123.0(7)
C42 O13 B2 120.4(7)
C49 O14 C56 116.3(7)
C50 O15 C57 116.5(7)
C51 O16 C58 116.1(7)
C36 N3 C39 110.2(7)
C36 N3 H57 124.9
C39 N3 H57 124.9
C46 N4 C43 110.2(8)
C46 N4 H58 124.9
C43 N4 H58 124.9
F3 B2 F4 109.9(8)
F3 B2 O12 108.7(7)
F4 B2 O12 108.2(8)
F3 B2 O13 107.9(8)
F4 B2 O13 108.4(7)
O12 B2 O13 113.8(8)
C60 C59 C64 118.9(8)
C60 C59 H59 120.6
C64 C59 H59 120.6
O17 C60 C61 116.5(7)
O17 C60 C59 123.0(8)
C61 C60 C59 120.5(8)
C62 C61 C60 119.2(7)
C62 C61 O18 122.5(7)
C60 C61 O18 118.0(7)
C61 C62 O19 114.4(7)
C61 C62 C63 121.7(7)
O19 C62 C63 123.9(7)
C62 C63 C64 119.3(8)
C62 C63 H60 120.3
C64 C63 H60 120.3
C63 C64 C59 119.6(8)
C63 C64 C65 120.9(7)
C59 C64 C65 119.4(7)
N5 C65 C66 107.5(7)
N5 C65 C64 121.9(7)
C66 C65 C64 130.5(8)
C65 C66 C67 107.2(7)
C65 C66 H61 126.4
C67 C66 H61 126.4
C68 C67 C66 108.6(7)
C68 C67 H62 125.7
C66 C67 H62 125.7
C67 C68 N5 106.2(7)
C67 C68 C69 132.5(8)
N5 C68 C69 121.2(7)
O20 C69 C70 121.7(7)
O20 C69 C68 115.0(7)
C70 C69 C68 123.3(7)
C69 C70 C71 119.5(8)
C69 C70 H63 120.2
C71 C70 H63 120.2
O21 C71 C70 121.7(8)
O21 C71 C72 115.8(7)
C70 C71 C72 122.5(8)
N6 C72 C73 106.1(7)
N6 C72 C71 123.5(7)
C73 C72 C71 130.4(8)
C74 C73 C72 107.8(7)
C74 C73 H64 126.1
C72 C73 H64 126.1
C73 C74 C75 109.1(7)
C73 C74 H65 125.5
C75 C74 H65 125.5
N6 C75 C74 106.6(7)
N6 C75 C76 124.5(7)
C74 C75 C76 128.8(7)
C81 C76 C77 120.1(8)
C81 C76 C75 121.4(8)
C77 C76 C75 118.4(7)
C78 C77 C76 119.0(8)
C78 C77 H66 120.5
C76 C77 H66 120.5
C77 C78 O22 123.0(8)
C77 C78 C79 120.8(8)
O22 C78 C79 116.2(8)
C80 C79 O23 121.4(8)
C80 C79 C78 119.6(8)
O23 C79 C78 119.0(8)
O24 C80 C79 115.1(8)
O24 C80 C81 123.9(8)
C79 C80 C81 121.0(8)
C80 C81 C76 119.4(8)
C80 C81 H67 120.3
C76 C81 H67 120.3
O17 C82 H68 109.5
O17 C82 H69 109.5
H68 C82 H69 109.5
O17 C82 H70 109.5
H68 C82 H70 109.5
H69 C82 H70 109.5
O18 C83 H71 109.5
O18 C83 H72 109.5
H71 C83 H72 109.5
O18 C83 H73 109.5
H71 C83 H73 109.5
H72 C83 H73 109.5
O19 C84 H74 109.5
O19 C84 H75 109.5
H74 C84 H75 109.5
O19 C84 H76 109.5
H74 C84 H76 109.5
H75 C84 H76 109.5
O22 C85 H77 109.5
O22 C85 H78 109.5
H77 C85 H78 109.5
O22 C85 H79 109.5
H77 C85 H79 109.5
H78 C85 H79 109.5
O23 C86 H80 109.5
O23 C86 H81 109.5
H80 C86 H81 109.5
O23 C86 H82 109.5
H80 C86 H82 109.5
H81 C86 H82 109.5
O24 C87 H83 109.5
O24 C87 H84 109.5
H83 C87 H84 109.5
O24 C87 H85 109.5
H83 C87 H85 109.5
H84 C87 H85 109.5
C60 O17 C82 116.2(6)
C61 O18 C83 112.8(7)
C62 O19 C84 117.0(7)
C69 O20 B3 122.3(6)
C71 O21 B3 121.2(7)
C78 O22 C85 117.9(7)
C79 O23 C86 111.5(7)
C80 O24 C87 116.4(7)
C65 N5 C68 110.5(6)
C65 N5 H86 124.8
C68 N5 H86 124.8
C75 N6 C72 110.4(7)
C75 N6 H87 124.8
C72 N6 H87 124.8
F5 B3 F6 110.1(7)
F5 B3 O20 108.6(7)
F6 B3 O20 110.5(7)
F5 B3 O21 107.1(7)
F6 B3 O21 107.3(7)
O20 B3 O21 113.2(7)
C89 C88 C93 121.1(9)
C89 C88 H88 119.4
C93 C88 H88 119.4
O25 C89 C88 125.9(9)
O25 C89 C90 114.2(9)
C88 C89 C90 119.9(9)
O26 C90 C89 121.6(9)
O26 C90 C91 117.9(9)
C89 C90 C91 120.4(9)
O27 C91 C92 125.8(10)
O27 C91 C90 115.6(9)
C92 C91 C90 118.4(9)
C91 C92 C93 120.3(10)
C91 C92 H89 119.9
C93 C92 H89 119.9
C88 C93 C92 119.8(9)
C88 C93 C94 119.7(8)
C92 C93 C94 120.4(9)
N7 C94 C95 106.8(8)
N7 C94 C93 122.8(8)
C95 C94 C93 130.4(8)
C96 C95 C94 108.5(8)
C96 C95 H90 125.8
C94 C95 H90 125.8
C95 C96 C97 107.4(9)
C95 C96 H91 126.3
C97 C96 H91 126.3
N7 C97 C96 105.8(8)
N7 C97 C98 122.1(8)
C96 C97 C98 132.1(9)
O28 C98 C99 122.4(8)
O28 C98 C97 112.3(8)
C99 C98 C97 125.3(8)
C100 C99 C98 118.7(8)
C100 C99 H92 120.7
C98 C99 H92 120.7
O29 C100 C99 122.2(8)
O29 C100 C101 112.4(7)
C99 C100 C101 125.4(8)
N8 C101 C102 106.6(8)
N8 C101 C100 121.5(8)
C102 C101 C100 131.8(8)
C103 C102 C101 107.1(8)
C103 C102 H93 126.4
C101 C102 H93 126.4
C102 C103 C104 109.7(8)
C102 C103 H94 125.2
C104 C103 H94 125.2
N8 C104 C103 105.0(8)
N8 C104 C105 125.4(7)
C103 C104 C105 129.6(8)
C110 C105 C106 120.4(8)
C110 C105 C104 119.4(8)
C106 C105 C104 120.2(8)
C107 C106 C105 120.9(8)
C107 C106 H95 119.5
C105 C106 H95 119.5
O30 C107 C106 126.0(8)
O30 C107 C108 114.4(8)
C106 C107 C108 119.6(8)
O31 C108 C109 120.3(8)
O31 C108 C107 120.9(8)
C109 C108 C107 118.7(9)
O32 C109 C108 114.3(8)
O32 C109 C110 124.4(8)
C108 C109 C110 121.3(8)
C105 C110 C109 119.0(8)
C105 C110 H96 120.5
C109 C110 H96 120.5
O25 C111 H97 109.5
O25 C111 H98 109.5
H97 C111 H98 109.5
O25 C111 H99 109.5
H97 C111 H99 109.5
H98 C111 H99 109.5
O26 C112 H100 109.5
O26 C112 H101 109.5
H100 C112 H101 109.5
O26 C112 H102 109.5
H100 C112 H102 109.5
H101 C112 H102 109.5
O27 C113 H103 109.5
O27 C113 H104 109.5
H103 C113 H104 109.5
O27 C113 H105 109.5
H103 C113 H105 109.5
H104 C113 H105 109.5
O30 C114 H106 109.5
O30 C114 H107 109.5
H106 C114 H107 109.5
O30 C114 H108 109.5
H106 C114 H108 109.5
H107 C114 H108 109.5
O31 C115 H109 109.5
O31 C115 H110 109.5
H109 C115 H110 109.5
O31 C115 H111 109.5
H109 C115 H111 109.5
H110 C115 H111 109.5
O32 C116 H112 109.5
O32 C116 H113 109.5
H112 C116 H113 109.5
O32 C116 H114 109.5
H112 C116 H114 109.5
H113 C116 H114 109.5
C89 O25 C111 117.5(7)
C90 O26 C112 112.9(8)
C91 O27 C113 117.7(8)
C98 O28 B4 119.2(7)
C100 O29 B4 119.7(7)
C107 O30 C114 116.8(7)
C108 O31 C115 114.9(8)
C109 O32 C116 118.6(7)
F7 B4 F8 107.9(7)
F7 B4 O29 110.4(8)
F8 B4 O29 107.8(7)
F7 B4 O28 109.4(8)
F8 B4 O28 107.2(8)
O29 B4 O28 114.0(7)
C94 N7 C97 111.5(7)
C94 N7 H115 124.3
C97 N7 H115 124.3
C101 N8 C104 111.6(7)
C101 N8 H116 124.2
C104 N8 H116 124.2
C118 C117 C122 119.1(9)
C118 C117 H117 120.4
C122 C117 H117 120.4
O33 C118 C117 123.4(9)
O33 C118 C119 114.5(8)
C117 C118 C119 122.0(9)
O34 C119 C118 119.6(9)
O34 C119 C120 121.3(9)
C118 C119 C120 119.0(8)
O35 C120 C121 124.0(9)
O35 C120 C119 115.7(8)
C121 C120 C119 120.3(9)
C120 C121 C122 119.9(9)
C120 C121 H118 120.1
C122 C121 H118 120.1
C117 C122 C121 119.6(8)
C117 C122 C123 122.0(9)
C121 C122 C123 118.3(8)
N9 C123 C124 107.0(8)
N9 C123 C122 122.9(8)
C124 C123 C122 130.1(9)
C123 C124 C125 108.1(8)
C123 C124 H119 125.9
C125 C124 H119 125.9
C126 C125 C124 107.4(8)
C126 C125 H120 126.3
C124 C125 H120 126.3
N9 C126 C125 107.4(8)
N9 C126 C127 121.6(8)
C125 C126 C127 131.0(8)
O36 C127 C128 120.7(8)
O36 C127 C126 114.2(7)
C128 C127 C126 125.1(8)
C129 C128 C127 120.5(8)
C129 C128 H121 119.8
C127 C128 H121 119.8
O37 C129 C128 121.2(7)
O37 C129 C130 113.5(8)
C128 C129 C130 125.2(8)
N10 C130 C131 108.2(8)
N10 C130 C129 120.1(8)
C131 C130 C129 131.7(9)
C132 C131 C130 106.7(8)
C132 C131 H122 126.7
C130 C131 H122 126.7
C131 C132 C133 109.1(8)
C131 C132 H123 125.5
C133 C132 H123 125.5
N10 C133 C132 106.8(8)
N10 C133 C134 122.7(8)
C132 C133 C134 130.5(8)
C135 C134 C139 119.5(9)
C135 C134 C133 120.1(9)
C139 C134 C133 120.4(8)
C136 C135 C134 119.0(10)
C136 C135 H124 120.5
C134 C135 H124 120.5
C135 C136 C137 121.7(10)
C135 C136 O38 126.4(10)
C137 C136 O38 111.9(10)
C138 C137 C136 119.7(11)
C138 C137 O39 121.0(11)
C136 C137 O39 118.8(10)
C139 C138 O40 125.7(9)
C139 C138 C137 119.5(10)
O40 C138 C137 114.8(10)
C138 C139 C134 120.5(9)
C138 C139 H125 119.7
C134 C139 H125 119.7
O33 C140 H126 109.5
O33 C140 H127 109.5
H126 C140 H127 109.5
O33 C140 H128 109.5
H126 C140 H128 109.5
H127 C140 H128 109.5
O34 C141 H129 109.5
O34 C141 H130 109.5
H129 C141 H130 109.5
O34 C141 H131 109.5
H129 C141 H131 109.5
H130 C141 H131 109.5
O35 C142 H132 109.5
O35 C142 H133 109.5
H132 C142 H133 109.5
O35 C142 H134 109.5
H132 C142 H134 109.5
H133 C142 H134 109.5
O38 C143 H135 109.5
O38 C143 H136 109.5
H135 C143 H136 109.5
O38 C143 H137 109.5
H135 C143 H137 109.5
H136 C143 H137 109.5
O39 C144 H138 109.5
O39 C144 H139 109.5
H138 C144 H139 109.5
O39 C144 H140 109.5
H138 C144 H140 109.5
H139 C144 H140 109.5
O40 C145 H141 109.5
O40 C145 H142 109.5
H141 C145 H142 109.5
O40 C145 H143 109.5
H141 C145 H143 109.5
H142 C145 H143 109.5
C118 O33 C140 116.6(7)
C141 O34 C119 116.1(9)
C120 O35 C142 118.0(7)
C127 O36 B5 122.1(7)
C129 O37 B5 122.0(7)
C136 O38 C143 116.2(8)
C144 O39 C137 105.9(10)
C138 O40 C145 117.1(8)
C123 N9 C126 110.2(7)
C123 N9 H144 124.9
C126 N9 H144 124.9
C133 N10 C130 109.2(7)
C133 N10 H145 125.4
C130 N10 H145 125.4
F9 B5 F10 109.2(8)
F9 B5 O36 108.7(7)
F10 B5 O36 109.4(7)
F9 B5 O37 108.1(7)
F10 B5 O37 108.7(7)
O36 B5 O37 112.8(8)
C147 C146 C151 119.2(9)
C147 C146 H146 120.4
C151 C146 H146 120.4
C146 C147 O41 123.0(9)
C146 C147 C148 120.8(9)
O41 C147 C148 116.2(8)
C149 C148 O42 121.8(10)
C149 C148 C147 119.6(9)
O42 C148 C147 118.5(10)
C148 C149 O43 115.3(9)
C148 C149 C150 120.4(9)
O43 C149 C150 124.3(9)
C151 C150 C149 120.3(9)
C151 C150 H147 119.8
C149 C150 H147 119.8
C150 C151 C146 119.7(8)
C150 C151 C152 120.6(8)
C146 C151 C152 119.5(8)
N11 C152 C153 105.5(7)
N11 C152 C151 125.1(7)
C153 C152 C151 129.2(8)
C154 C153 C152 108.9(8)
C154 C153 H148 125.5
C152 C153 H148 125.5
C155 C154 C153 106.2(8)
C155 C154 H149 126.9
C153 C154 H149 126.9
N11 C155 C154 108.4(7)
N11 C155 C156 121.3(8)
C154 C155 C156 130.4(8)
O44 C156 C157 121.1(8)
O44 C156 C155 113.7(7)
C157 C156 C155 125.2(8)
C158 C157 C156 120.1(8)
C158 C157 H150 120.0
C156 C157 H150 120.0
O45 C158 C157 121.3(7)
O45 C158 C159 114.5(7)
C157 C158 C159 124.2(8)
N12 C159 C160 107.9(7)
N12 C159 C158 121.8(7)
C160 C159 C158 130.2(8)
C161 C160 C159 106.7(8)
C161 C160 H151 126.7
C159 C160 H151 126.7
C160 C161 C162 108.7(8)
C160 C161 H152 125.7
C162 C161 H152 125.7
N12 C162 C161 107.5(8)
N12 C162 C163 121.2(8)
C161 C162 C163 131.3(8)
C168 C163 C164 120.9(8)
C168 C163 C162 121.1(7)
C164 C163 C162 117.9(8)
C165 C164 C163 119.5(9)
C165 C164 H153 120.3
C163 C164 H153 120.3
O46 C165 C164 124.2(9)
O46 C165 C166 115.1(8)
C164 C165 C166 120.6(8)
O47 C166 C165 121.8(8)
O47 C166 C167 120.0(8)
C165 C166 C167 118.2(8)
O48 C167 C168 123.2(8)
O48 C167 C166 114.5(8)
C168 C167 C166 122.3(9)
C167 C168 C163 118.4(8)
C167 C168 H154 120.8
C163 C168 H154 120.8
O41 C169 H155 109.5
O41 C169 H156 109.5
H155 C169 H156 109.5
O41 C169 H157 109.5
H155 C169 H157 109.5
H156 C169 H157 109.5
O42 C170 H158 109.5
O42 C170 H159 109.5
H158 C170 H159 109.5
O42 C170 H160 109.5
H158 C170 H160 109.5
H159 C170 H160 109.5
O43 C171 H161 109.5
O43 C171 H162 109.5
H161 C171 H162 109.5
O43 C171 H163 109.5
H161 C171 H163 109.5
H162 C171 H163 109.5
O46 C172 H164 109.5
O46 C172 H165 109.5
H164 C172 H165 109.5
O46 C172 H166 109.5
H164 C172 H166 109.5
H165 C172 H166 109.5
O47 C173 H167 109.5
O47 C173 H168 109.5
H167 C173 H168 109.5
O47 C173 H169 109.5
H167 C173 H169 109.5
H168 C173 H169 109.5
O48 C174 H170 109.5
O48 C174 H171 109.5
H170 C174 H171 109.5
O48 C174 H172 109.5
H170 C174 H172 109.5
H171 C174 H172 109.5
C152 N11 C155 111.0(7)
C152 N11 H206 124.5
C155 N11 H206 124.5
C162 N12 C159 109.2(7)
C162 N12 H207 125.4
C159 N12 H207 125.4
C147 O41 C169 117.3(8)
C170 O42 C148 111.4(12)
C149 O43 C171 117.4(8)
C156 O44 B6 119.8(7)
C158 O45 B6 120.3(7)
C165 O46 C172 116.3(8)
C166 O47 C173 113.0(8)
C167 O48 C174 118.0(7)
F11 B6 F12 107.7(7)
F11 B6 O45 109.8(7)
F12 B6 O45 108.3(7)
F11 B6 O44 109.8(7)
F12 B6 O44 107.8(7)
O45 B6 O44 113.3(7)
C176 C175 C180 119.2(8)
C176 C175 H173 120.4
C180 C175 H173 120.4
C175 C176 O49 123.0(7)
C175 C176 C177 121.4(8)
O49 C176 C177 115.6(7)
O50 C177 C176 121.6(8)
O50 C177 C178 119.2(8)
C176 C177 C178 118.9(8)
O51 C178 C179 124.6(8)
O51 C178 C177 115.1(8)
C179 C178 C177 120.3(8)
C178 C179 C180 119.3(8)
C178 C179 H174 120.3
C180 C179 H174 120.3
C175 C180 C179 120.6(8)
C175 C180 C181 121.3(8)
C179 C180 C181 118.0(7)
N13 C181 C182 106.6(7)
N13 C181 C180 123.2(7)
C182 C181 C180 130.2(8)
C181 C182 C183 109.9(8)
C181 C182 H175 125.1
C183 C182 H175 125.1
C184 C183 C182 106.1(8)
C184 C183 H176 126.9
C182 C183 H176 126.9
C183 C184 N13 107.5(8)
C183 C184 C185 131.7(8)
N13 C184 C185 120.9(7)
O52 C185 C186 121.6(8)
O52 C185 C184 115.0(7)
C186 C185 C184 123.4(8)
C185 C186 C187 120.6(8)
C185 C186 H177 119.7
C187 C186 H177 119.7
O53 C187 C186 120.5(8)
O53 C187 C188 114.7(7)
C186 C187 C188 124.8(8)
N14 C188 C187 122.6(7)
N14 C188 C189 105.3(7)
C187 C188 C189 132.1(8)
C190 C189 C188 108.2(8)
C190 C189 H178 125.9
C188 C189 H178 125.9
C189 C190 C191 108.2(8)
C189 C190 H179 125.9
C191 C190 H179 125.9
N14 C191 C190 107.3(8)
N14 C191 C192 121.9(7)
C190 C191 C192 130.8(8)
C193 C192 C197 119.9(8)
C193 C192 C191 119.4(8)
C197 C192 C191 120.7(7)
C194 C193 C192 121.2(8)
C194 C193 H180 119.4
C192 C193 H180 119.4
O54 C194 C193 125.7(8)
O54 C194 C195 116.6(8)
C193 C194 C195 117.7(8)
C196 C195 O55 120.4(8)
C196 C195 C194 121.1(8)
O55 C195 C194 118.5(8)
C195 C196 C197 120.2(8)
C195 C196 O56 115.5(8)
C197 C196 O56 124.3(7)
C196 C197 C192 119.7(7)
C196 C197 H181 120.1
C192 C197 H181 120.1
O49 C198 H182 109.5
O49 C198 H183 109.5
H182 C198 H183 109.5
O49 C198 H184 109.5
H182 C198 H184 109.5
H183 C198 H184 109.5
O50 C199 H185 109.5
O50 C199 H186 109.5
H185 C199 H186 109.5
O50 C199 H187 109.5
H185 C199 H187 109.5
H186 C199 H187 109.5
O51 C200 H188 109.5
O51 C200 H189 109.5
H188 C200 H189 109.5
O51 C200 H190 109.5
H188 C200 H190 109.5
H189 C200 H190 109.5
O54 C201 H191 109.5
O54 C201 H192 109.5
H191 C201 H192 109.5
O54 C201 H193 109.5
H191 C201 H193 109.5
H192 C201 H193 109.5
O55 C202 H194 109.5
O55 C202 H195 109.5
H194 C202 H195 109.5
O55 C202 H196 109.5
H194 C202 H196 109.5
H195 C202 H196 109.5
O56 C203 H197 109.5
O56 C203 H198 109.5
H197 C203 H198 109.5
O56 C203 H199 109.5
H197 C203 H199 109.5
H198 C203 H199 109.5
C176 O49 C198 115.7(7)
C177 O50 C199 116.2(7)
C178 O51 C200 116.1(7)
C185 O52 B7 119.9(7)
C187 O53 B7 120.0(7)
C194 O54 C201 116.2(7)
C195 O55 C202 114.1(8)
C196 O56 C203 116.5(7)
C181 N13 C184 109.9(7)
C181 N13 H200 125.1
C184 N13 H200 125.1
C191 N14 C188 110.9(7)
C191 N14 H201 124.5
C188 N14 H201 124.5
F14 B7 F13 109.9(7)
F14 B7 O52 110.3(8)
F13 B7 O52 110.2(8)
F14 B7 O53 107.1(7)
F13 B7 O53 107.3(7)
O52 B7 O53 112.0(7)
C205 C204 Cl1 110.4(10)
C205 C204 H202 109.6
Cl1 C204 H202 109.6
C205 C204 H203 109.6
Cl1 C204 H203 109.6
H202 C204 H203 108.1
Cl2 C205 C204 119.8(11)
Cl2 C205 H204 107.4
C204 C205 H204 107.4
Cl2 C205 H205 107.4
C204 C205 H205 107.4
H204 C205 H205 106.9

loop_
_geom_bond_atom_site_label_1
_geom_bond_atom_site_label_2
_geom_bond_distance
C1 C2 1.361(12)
C1 C6 1.390(11)
C1 H1 0.9300
C2 C3 1.375(12)
C2 O1 1.378(10)
C3 O2 1.361(10)
C3 C4 1.400(12)
C4 O3 1.356(10)
C4 C5 1.381(12)
C5 C6 1.379(12)
C5 H2 0.9300
C6 C7 1.441(12)
C7 N1 1.356(10)
C7 C8 1.401(12)
C8 C9 1.368(12)
C8 H3 0.9300
C9 C10 1.369(12)
C9 H4 0.9300
C10 N1 1.372(10)
C10 C11 1.387(12)
C11 O4 1.334(10)
C11 C12 1.389(12)
C12 C13 1.376(11)
C12 H5 0.9300
C13 O5 1.319(10)
C13 C14 1.415(12)
C14 N2 1.367(10)
C14 C15 1.381(11)
C15 C16 1.387(12)
C15 H6 0.9300
C16 C17 1.401(12)
C16 H7 0.9300
C17 N2 1.362(10)
C17 C18 1.457(12)
C18 C23 1.388(12)
C18 C19 1.395(12)
C19 C20 1.383(13)
C19 H8 0.9300
C20 O6 1.373(10)
C20 C21 1.393(13)
C21 C22 1.368(12)
C21 O7 1.381(10)
C22 O8 1.353(10)
C22 C23 1.396(12)
C23 H9 0.9300
C24 O1 1.425(10)
C24 H10 0.9600
C24 H11 0.9600
C24 H12 0.9600
C25 O2 1.428(11)
C25 H13 0.9600
C25 H14 0.9600
C25 H15 0.9600
C26 O3 1.441(10)
C26 H16 0.9600
C26 H17 0.9600
C26 H18 0.9600
C27 O6 1.411(12)
C27 H19 0.9600
C27 H20 0.9600
C27 H21 0.9600
C28 O7 1.422(9)
C28 H22 0.9600
C28 H23 0.9600
C28 H24 0.9600
C29 O8 1.419(10)
C29 H25 0.9600
C29 H26 0.9600
C29 H27 0.9600
O4 B1 1.468(11)
O5 B1 1.478(10)
N1 H28 0.8600
N2 H29 0.8600
B1 F2 1.364(11)
B1 F1 1.380(10)
C30 C35 1.381(12)
C30 C31 1.383(12)
C30 H30 0.9300
C31 O9 1.356(10)
C31 C32 1.369(12)
C32 O10 1.376(11)
C32 C33 1.398(13)
C33 O11 1.372(11)
C33 C34 1.385(13)
C34 C35 1.375(12)
C34 H31 0.9300
C35 C36 1.477(11)
C36 N3 1.335(10)
C36 C37 1.379(12)
C37 C38 1.385(12)
C37 H32 0.9300
C38 C39 1.378(12)
C38 H33 0.9300
C39 N3 1.378(10)
C39 C40 1.388(12)
C40 O12 1.335(10)
C40 C41 1.397(12)
C41 C42 1.347(11)
C41 H34 0.9300
C42 O13 1.336(9)
C42 C43 1.432(12)
C43 N4 1.377(11)
C43 C44 1.394(12)
C44 C45 1.364(12)
C44 H35 0.9300
C45 C46 1.384(12)
C45 H36 0.9300
C46 N4 1.364(11)
C46 C47 1.464(12)
C47 C52 1.379(12)
C47 C48 1.395(11)
C48 C49 1.370(12)
C48 H37 0.9300
C49 C50 1.363(11)
C49 O14 1.378(10)
C50 C51 1.383(11)
C50 O15 1.386(9)
C51 O16 1.361(10)
C51 C52 1.388(11)
C52 H38 0.9300
C53 O9 1.414(11)
C53 H39 0.9600
C53 H40 0.9600
C53 H41 0.9600
C54 O10 1.419(10)
C54 H42 0.9600
C54 H43 0.9600
C54 H44 0.9600
C55 O11 1.418(12)
C55 H45 0.9600
C55 H46 0.9600
C55 H47 0.9600
C56 O14 1.410(10)
C56 H48 0.9600
C56 H49 0.9600
C56 H50 0.9600
C57 O15 1.429(10)
C57 H51 0.9600
C57 H52 0.9600
C57 H53 0.9600
C58 O16 1.431(10)
C58 H54 0.9600
C58 H55 0.9600
C58 H56 0.9600
O12 B2 1.460(12)
O13 B2 1.462(12)
N3 H57 0.8600
N4 H58 0.8600
B2 F3 1.363(12)
B2 F4 1.371(10)
C59 C60 1.398(11)
C59 C64 1.398(11)
C59 H59 0.9300
C60 O17 1.371(9)
C60 C61 1.382(11)
C61 C62 1.366(11)
C61 O18 1.384(9)
C62 O19 1.371(9)
C62 C63 1.374(11)
C63 C64 1.395(11)
C63 H60 0.9300
C64 C65 1.452(11)
C65 N5 1.347(10)
C65 C66 1.389(11)
C66 C67 1.395(11)
C66 H61 0.9300
C67 C68 1.374(11)
C67 H62 0.9300
C68 N5 1.386(10)
C68 C69 1.411(11)
C69 O20 1.314(9)
C69 C70 1.375(11)
C70 C71 1.376(12)
C70 H63 0.9300
C71 O21 1.309(9)
C71 C72 1.402(11)
C72 N6 1.394(10)
C72 C73 1.398(11)
C73 C74 1.372(11)
C73 H64 0.9300
C74 C75 1.398(11)
C74 H65 0.9300
C75 N6 1.353(10)
C75 C76 1.443(11)
C76 C81 1.376(11)
C76 C77 1.407(11)
C77 C78 1.366(12)
C77 H66 0.9300
C78 O22 1.366(10)
C78 C79 1.378(12)
C79 C80 1.371(12)
C79 O23 1.372(10)
C80 O24 1.360(10)
C80 C81 1.372(12)
C81 H67 0.9300
C82 O17 1.444(10)
C82 H68 0.9600
C82 H69 0.9600
C82 H70 0.9600
C83 O18 1.420(11)
C83 H71 0.9600
C83 H72 0.9600
C83 H73 0.9600
C84 O19 1.419(10)
C84 H74 0.9600
C84 H75 0.9600
C84 H76 0.9600
C85 O22 1.429(10)
C85 H77 0.9600
C85 H78 0.9600
C85 H79 0.9600
C86 O23 1.411(11)
C86 H80 0.9600
C86 H81 0.9600
C86 H82 0.9600
C87 O24 1.441(10)
C87 H83 0.9600
C87 H84 0.9600
C87 H85 0.9600
O20 B3 1.436(11)
O21 B3 1.490(10)
N5 H86 0.8600
N6 H87 0.8600
B3 F5 1.379(11)
B3 F6 1.382(10)
C88 C89 1.366(12)
C88 C93 1.366(12)
C88 H88 0.9300
C89 O25 1.365(11)
C89 C90 1.381(13)
C90 O26 1.370(11)
C90 C91 1.405(14)
C91 O27 1.344(11)
C91 C92 1.389(13)
C92 C93 1.394(12)
C92 H89 0.9300
C93 C94 1.468(12)
C94 N7 1.317(10)
C94 C95 1.389(13)
C95 C96 1.356(13)
C95 H90 0.9300
C96 C97 1.396(12)
C96 H91 0.9300
C97 N7 1.361(11)
C97 C98 1.419(11)
C98 O28 1.322(9)
C98 C99 1.372(12)
C99 C100 1.363(11)
C99 H92 0.9300
C100 O29 1.336(9)
C100 C101 1.436(12)
C101 N8 1.351(10)
C101 C102 1.395(11)
C102 C103 1.355(11)
C102 H93 0.9300
C103 C104 1.395(11)
C103 H94 0.9300
C104 N8 1.353(11)
C104 C105 1.449(12)
C105 C110 1.371(11)
C105 C106 1.382(11)
C106 C107 1.372(12)
C106 H95 0.9300
C107 O30 1.349(10)
C107 C108 1.408(12)
C108 O31 1.362(11)
C108 C109 1.380(12)
C109 O32 1.370(9)
C109 C110 1.397(12)
C110 H96 0.9300
C111 O25 1.427(11)
C111 H97 0.9600
C111 H98 0.9600
C111 H99 0.9600
C112 O26 1.424(12)
C112 H100 0.9600
C112 H101 0.9600
C112 H102 0.9600
C113 O27 1.441(12)
C113 H103 0.9600
C113 H104 0.9600
C113 H105 0.9600
C114 O30 1.431(9)
C114 H106 0.9600
C114 H107 0.9600
C114 H108 0.9600
C115 O31 1.424(12)
C115 H109 0.9600
C115 H110 0.9600
C115 H111 0.9600
C116 O32 1.421(11)
C116 H112 0.9600
C116 H113 0.9600
C116 H114 0.9600
O28 B4 1.463(11)
O29 B4 1.433(11)
B4 F7 1.362(11)
B4 F8 1.407(11)
N7 H115 0.8600
N8 H116 0.8600
C117 C118 1.370(12)
C117 C122 1.396(12)
C117 H117 0.9300
C118 O33 1.364(10)
C118 C119 1.375(12)
C119 O34 1.374(10)
C119 C120 1.387(13)
C120 O35 1.363(11)
C120 C121 1.387(12)
C121 C122 1.394(12)
C121 H118 0.9300
C122 C123 1.462(12)
C123 N9 1.355(11)
C123 C124 1.381(11)
C124 C125 1.391(12)
C124 H119 0.9300
C125 C126 1.375(12)
C125 H120 0.9300
C126 N9 1.367(10)
C126 C127 1.421(11)
C127 O36 1.335(9)
C127 C128 1.381(11)
C128 C129 1.362(11)
C128 H121 0.9300
C129 O37 1.324(9)
C129 C130 1.421(11)
C130 N10 1.381(11)
C130 C131 1.389(12)
C131 C132 1.370(12)
C131 H122 0.9300
C132 C133 1.405(12)
C132 H123 0.9300
C133 N10 1.353(10)
C133 C134 1.459(13)
C134 C135 1.386(12)
C134 C139 1.396(13)
C135 C136 1.339(14)
C135 H124 0.9300
C136 C137 1.385(15)
C136 O38 1.403(12)
C137 C138 1.370(14)
C137 O39 1.453(13)
C138 C139 1.355(13)
C138 O40 1.354(12)
C139 H125 0.9300
C140 O33 1.459(12)
C140 H126 0.9600
C140 H127 0.9600
C140 H128 0.9600
C141 O34 1.371(14)
C141 H129 0.9600
C141 H130 0.9600
C141 H131 0.9600
C142 O35 1.411(11)
C142 H132 0.9600
C142 H133 0.9600
C142 H134 0.9600
C143 O38 1.421(11)
C143 H135 0.9600
C143 H136 0.9600
C143 H137 0.9600
C144 O39 1.333(14)
C144 H138 0.9600
C144 H139 0.9600
C144 H140 0.9600
C145 O40 1.395(11)
C145 H141 0.9600
C145 H142 0.9600
C145 H143 0.9600
O36 B5 1.456(12)
O37 B5 1.473(11)
N9 H144 0.8600
N10 H145 0.8600
B5 F9 1.373(11)
B5 F10 1.383(10)
C146 C147 1.364(12)
C146 C151 1.398(12)
C146 H146 0.9300
C147 O41 1.385(11)
C147 C148 1.386(14)
C148 C149 1.359(14)
C148 O42 1.379(11)
C149 O43 1.378(11)
C149 C150 1.376(12)
C150 C151 1.370(12)
C150 H147 0.9300
C151 C152 1.450(11)
C152 N11 1.345(10)
C152 C153 1.406(11)
C153 C154 1.388(11)
C153 H148 0.9300
C154 C155 1.376(12)
C154 H149 0.9300
C155 N11 1.356(10)
C155 C156 1.421(11)
C156 O44 1.329(9)
C156 C157 1.384(11)
C157 C158 1.361(11)
C157 H150 0.9300
C158 O45 1.331(9)
C158 C159 1.415(11)
C159 N12 1.368(10)
C159 C160 1.395(11)
C160 C161 1.378(12)
C160 H151 0.9300
C161 C162 1.386(12)
C161 H152 0.9300
C162 N12 1.357(10)
C162 C163 1.480(12)
C163 C168 1.380(12)
C163 C164 1.386(11)
C164 C165 1.381(12)
C164 H153 0.9300
C165 O46 1.363(10)
C165 C166 1.387(12)
C166 O47 1.361(10)
C166 C167 1.388(12)
C167 O48 1.367(10)
C167 C168 1.370(12)
C168 H154 0.9300
C169 O41 1.422(12)
C169 H155 0.9600
C169 H156 0.9600
C169 H157 0.9600
C170 O42 1.369(18)
C170 H158 0.9600
C170 H159 0.9600
C170 H160 0.9600
C171 O43 1.403(12)
C171 H161 0.9600
C171 H162 0.9600
C171 H163 0.9600
C172 O46 1.425(12)
C172 H164 0.9600
C172 H165 0.9600
C172 H166 0.9600
C173 O47 1.402(11)
C173 H167 0.9600
C173 H168 0.9600
C173 H169 0.9600
C174 O48 1.421(10)
C174 H170 0.9600
C174 H171 0.9600
C174 H172 0.9600
N11 H206 0.8600
N12 H207 0.8600
O44 B6 1.469(12)
O45 B6 1.449(11)
B6 F11 1.371(9)
B6 F12 1.403(11)
C175 C176 1.362(11)
C175 C180 1.376(11)
C175 H173 0.9300
C176 O49 1.379(9)
C176 C177 1.385(11)
C177 O50 1.366(10)
C177 C178 1.392(12)
C178 O51 1.354(10)
C178 C179 1.368(12)
C179 C180 1.401(11)
C179 H174 0.9300
C180 C181 1.453(11)
C181 N13 1.348(10)
C181 C182 1.366(11)
C182 C183 1.385(12)
C182 H175 0.9300
C183 C184 1.378(11)
C183 H176 0.9300
C184 N13 1.379(10)
C184 C185 1.429(12)
C185 O52 1.318(9)
C185 C186 1.353(11)
C186 C187 1.364(11)
C186 H177 0.9300
C187 O53 1.321(9)
C187 C188 1.399(11)
C188 N14 1.364(10)
C188 C189 1.412(11)
C189 C190 1.359(12)
C189 H178 0.9300
C190 C191 1.382(11)
C190 H179 0.9300
C191 N14 1.345(10)
C191 C192 1.462(11)
C192 C193 1.379(11)
C192 C197 1.390(11)
C193 C194 1.375(12)
C193 H180 0.9300
C194 O54 1.336(10)
C194 C195 1.409(11)
C195 C196 1.366(12)
C195 O55 1.387(10)
C196 C197 1.368(11)
C196 O56 1.379(10)
C197 H181 0.9300
C198 O49 1.429(11)
C198 H182 0.9600
C198 H183 0.9600
C198 H184 0.9600
C199 O50 1.435(13)
C199 H185 0.9600
C199 H186 0.9600
C199 H187 0.9600
C200 O51 1.427(9)
C200 H188 0.9600
C200 H189 0.9600
C200 H190 0.9600
C201 O54 1.415(10)
C201 H191 0.9600
C201 H192 0.9600
C201 H193 0.9600
C202 O55 1.396(11)
C202 H194 0.9600
C202 H195 0.9600
C202 H196 0.9600
C203 O56 1.425(9)
C203 H197 0.9600
C203 H198 0.9600
C203 H199 0.9600
O52 B7 1.442(11)
O53 B7 1.477(11)
N13 H200 0.8600
N14 H201 0.8600
B7 F14 1.376(11)
B7 F13 1.394(10)
C204 C205 1.583(18)
C204 Cl1 1.992(17)
C204 H202 0.9700
C204 H203 0.9700
C205 Cl2 1.469(11)
C205 H204 0.9700
C205 H205 0.9700

loop_
_geom_torsion_atom_site_label_1
_geom_torsion_atom_site_label_2
_geom_torsion_atom_site_label_3
_geom_torsion_atom_site_label_4
_geom_torsion
C6 C1 C2 C3 -3.0(13)
C6 C1 C2 O1 179.2(8)
C1 C2 C3 O2 -179.1(8)
O1 C2 C3 O2 -1.1(12)
C1 C2 C3 C4 5.3(13)
O1 C2 C3 C4 -176.8(7)
O2 C3 C4 O3 1.5(12)
C2 C3 C4 O3 177.1(8)
O2 C3 C4 C5 179.6(8)
C2 C3 C4 C5 -4.8(13)
O3 C4 C5 C6 -179.9(8)
C3 C4 C5 C6 2.2(13)
C4 C5 C6 C1 0.1(13)
C4 C5 C6 C7 179.7(8)
C2 C1 C6 C5 0.3(13)
C2 C1 C6 C7 -179.3(8)
C5 C6 C7 N1 158.0(8)
C1 C6 C7 N1 -22.5(13)
C5 C6 C7 C8 -20.5(14)
C1 C6 C7 C8 159.0(9)
N1 C7 C8 C9 -0.3(9)
C6 C7 C8 C9 178.4(8)
C7 C8 C9 C10 -0.4(10)
C8 C9 C10 N1 0.9(9)
C8 C9 C10 C11 176.6(8)
C9 C10 C11 O4 176.1(8)
N1 C10 C11 O4 -8.9(12)
C9 C10 C11 C12 -0.1(14)
N1 C10 C11 C12 174.9(8)
O4 C11 C12 C13 -2.1(12)
C10 C11 C12 C13 173.9(8)
C11 C12 C13 O5 3.9(12)
C11 C12 C13 C14 -175.6(8)
O5 C13 C14 N2 2.2(11)
C12 C13 C14 N2 -178.2(7)
O5 C13 C14 C15 -176.7(8)
C12 C13 C14 C15 2.9(14)
N2 C14 C15 C16 0.1(9)
C13 C14 C15 C16 179.1(8)
C14 C15 C16 C17 0.3(9)
C15 C16 C17 N2 -0.7(9)
C15 C16 C17 C18 -178.6(8)
N2 C17 C18 C23 -19.7(12)
C16 C17 C18 C23 157.9(8)
N2 C17 C18 C19 160.3(8)
C16 C17 C18 C19 -22.0(13)
C23 C18 C19 C20 -3.3(12)
C17 C18 C19 C20 176.7(7)
C18 C19 C20 O6 -179.9(7)
C18 C19 C20 C21 2.3(12)
O6 C20 C21 C22 -177.4(7)
C19 C20 C21 C22 0.7(13)
O6 C20 C21 O7 7.9(11)
C19 C20 C21 O7 -174.0(7)
O7 C21 C22 O8 -6.9(12)
C20 C21 C22 O8 178.5(7)
O7 C21 C22 C23 172.0(7)
C20 C21 C22 C23 -2.7(12)
C19 C18 C23 C22 1.3(12)
C17 C18 C23 C22 -178.7(7)
O8 C22 C23 C18 -179.5(7)
C21 C22 C23 C18 1.7(11)
C1 C2 O1 C24 -4.1(12)
C3 C2 O1 C24 177.9(8)
C2 C3 O2 C25 110.3(9)
C4 C3 O2 C25 -74.1(11)
C5 C4 O3 C26 10.9(12)
C3 C4 O3 C26 -171.2(7)
C10 C11 O4 B1 167.1(7)
C12 C11 O4 B1 -16.6(11)
C12 C13 O5 B1 12.9(11)
C14 C13 O5 B1 -167.5(7)
C19 C20 O6 C27 -4.0(12)
C21 C20 O6 C27 174.0(8)
C22 C21 O7 C28 97.3(10)
C20 C21 O7 C28 -88.0(10)
C21 C22 O8 C29 -148.2(8)
C23 C22 O8 C29 33.0(11)
C8 C7 N1 C10 0.9(9)
C6 C7 N1 C10 -177.9(7)
C9 C10 N1 C7 -1.1(9)
C11 C10 N1 C7 -177.1(8)
C16 C17 N2 C14 0.8(9)
C18 C17 N2 C14 178.9(7)
C15 C14 N2 C17 -0.6(9)
C13 C14 N2 C17 -179.7(7)
C11 O4 B1 F2 149.2(7)
C11 O4 B1 F1 -89.1(8)
C11 O4 B1 O5 30.5(11)
C13 O5 B1 F2 -149.4(7)
C13 O5 B1 F1 90.7(8)
C13 O5 B1 O4 -28.7(10)
C35 C30 C31 O9 -178.6(7)
C35 C30 C31 C32 -0.4(12)
O9 C31 C32 O10 2.6(12)
C30 C31 C32 O10 -175.7(7)
O9 C31 C32 C33 178.7(7)
C30 C31 C32 C33 0.3(13)
C31 C32 C33 O11 -177.8(7)
O10 C32 C33 O11 -1.7(11)
C31 C32 C33 C34 -0.6(13)
O10 C32 C33 C34 175.5(7)
O11 C33 C34 C35 177.8(7)
C32 C33 C34 C35 0.9(13)
C33 C34 C35 C30 -1.0(12)
C33 C34 C35 C36 -179.1(7)
C31 C30 C35 C34 0.8(12)
C31 C30 C35 C36 178.8(7)
C34 C35 C36 N3 -168.2(7)
C30 C35 C36 N3 13.7(12)
C34 C35 C36 C37 13.3(13)
C30 C35 C36 C37 -164.8(8)
N3 C36 C37 C38 -0.6(9)
C35 C36 C37 C38 178.1(8)
C36 C37 C38 C39 -0.3(10)
C37 C38 C39 N3 1.1(9)
C37 C38 C39 C40 -176.9(8)
N3 C39 C40 O12 -2.2(12)
C38 C39 C40 O12 175.6(8)
N3 C39 C40 C41 -179.8(7)
C38 C39 C40 C41 -2.1(14)
O12 C40 C41 C42 1.1(12)
C39 C40 C41 C42 178.7(8)
C40 C41 C42 O13 -2.1(12)
C40 C41 C42 C43 179.9(8)
O13 C42 C43 N4 -1.0(11)
C41 C42 C43 N4 177.2(8)
O13 C42 C43 C44 175.0(8)
C41 C42 C43 C44 -6.9(14)
N4 C43 C44 C45 -0.1(9)
C42 C43 C44 C45 -176.6(8)
C43 C44 C45 C46 0.3(10)
C44 C45 C46 N4 -0.4(9)
C44 C45 C46 C47 179.6(8)
N4 C46 C47 C52 2.0(12)
C45 C46 C47 C52 -178.0(8)
N4 C46 C47 C48 -178.8(7)
C45 C46 C47 C48 1.3(13)
C52 C47 C48 C49 1.5(12)
C46 C47 C48 C49 -177.8(7)
C47 C48 C49 C50 -0.4(12)
C47 C48 C49 O14 -179.5(7)
C48 C49 C50 C51 -0.3(12)
O14 C49 C50 C51 178.9(7)
C48 C49 C50 O15 173.7(7)
O14 C49 C50 O15 -7.1(11)
C49 C50 C51 O16 -179.9(7)
O15 C50 C51 O16 6.0(11)
C49 C50 C51 C52 -0.1(12)
O15 C50 C51 C52 -174.2(7)
C48 C47 C52 C51 -1.9(12)
C46 C47 C52 C51 177.4(7)
O16 C51 C52 C47 -179.0(8)
C50 C51 C52 C47 1.2(12)
C32 C31 O9 C53 -171.3(7)
C30 C31 O9 C53 7.0(12)
C31 C32 O10 C54 -98.0(10)
C33 C32 O10 C54 86.0(10)
C34 C33 O11 C55 -2.0(12)
C32 C33 O11 C55 175.0(7)
C39 C40 O12 B2 -173.1(7)
C41 C40 O12 B2 4.7(11)
C41 C42 O13 B2 -2.6(12)
C43 C42 O13 B2 175.6(7)
C50 C49 O14 C56 177.4(7)
C48 C49 O14 C56 -3.4(11)
C49 C50 O15 C57 109.3(9)
C51 C50 O15 C57 -76.6(10)
C50 C51 O16 C58 175.8(8)
C52 C51 O16 C58 -4.0(12)
C37 C36 N3 C39 1.3(9)
C35 C36 N3 C39 -177.5(7)
C38 C39 N3 C36 -1.5(9)
C40 C39 N3 C36 176.8(7)
C45 C46 N4 C43 0.3(9)
C47 C46 N4 C43 -179.6(7)
C44 C43 N4 C46 -0.2(9)
C42 C43 N4 C46 176.7(7)
C40 O12 B2 F3 111.4(9)
C40 O12 B2 F4 -129.3(8)
C40 O12 B2 O13 -8.7(11)
C42 O13 B2 F3 -113.1(8)
C42 O13 B2 F4 127.9(8)
C42 O13 B2 O12 7.5(11)
C64 C59 C60 O17 179.7(8)
C64 C59 C60 C61 -1.1(12)
O17 C60 C61 C62 -172.7(7)
C59 C60 C61 C62 8.1(13)
O17 C60 C61 O18 1.5(12)
C59 C60 C61 O18 -177.8(7)
C60 C61 C62 O19 174.0(8)
O18 C61 C62 O19 0.1(12)
C60 C61 C62 C63 -7.9(13)
O18 C61 C62 C63 178.3(8)
C61 C62 C63 C64 0.6(13)
O19 C62 C63 C64 178.6(8)
C62 C63 C64 C59 6.5(13)
C62 C63 C64 C65 -174.4(8)
C60 C59 C64 C63 -6.2(12)
C60 C59 C64 C65 174.7(8)
C63 C64 C65 N5 176.6(8)
C59 C64 C65 N5 -4.3(12)
C63 C64 C65 C66 1.9(14)
C59 C64 C65 C66 -179.0(9)
N5 C65 C66 C67 0.1(10)
C64 C65 C66 C67 175.4(9)
C65 C66 C67 C68 -0.4(10)
C66 C67 C68 N5 0.5(9)
C66 C67 C68 C69 -175.7(8)
C67 C68 C69 O20 176.8(8)
N5 C68 C69 O20 1.1(11)
C67 C68 C69 C70 -2.9(15)
N5 C68 C69 C70 -178.6(8)
O20 C69 C70 C71 2.1(13)
C68 C69 C70 C71 -178.2(8)
C69 C70 C71 O21 -1.9(13)
C69 C70 C71 C72 178.4(8)
O21 C71 C72 N6 2.5(11)
C70 C71 C72 N6 -177.7(8)
O21 C71 C72 C73 -179.0(8)
C70 C71 C72 C73 0.8(14)
N6 C72 C73 C74 1.1(9)
C71 C72 C73 C74 -177.5(8)
C72 C73 C74 C75 -0.9(9)
C73 C74 C75 N6 0.3(9)
C73 C74 C75 C76 175.8(8)
N6 C75 C76 C81 -5.3(13)
C74 C75 C76 C81 180.0(8)
N6 C75 C76 C77 172.0(8)
C74 C75 C76 C77 -2.7(14)
C81 C76 C77 C78 2.0(13)
C75 C76 C77 C78 -175.3(8)
C76 C77 C78 O22 176.9(8)
C76 C77 C78 C79 -2.7(13)
C77 C78 C79 C80 3.3(14)
O22 C78 C79 C80 -176.3(8)
C77 C78 C79 O23 -175.8(8)
O22 C78 C79 O23 4.5(12)
O23 C79 C80 O24 -3.1(13)
C78 C79 C80 O24 177.8(8)
O23 C79 C80 C81 175.9(8)
C78 C79 C80 C81 -3.3(14)
O24 C80 C81 C76 -178.6(8)
C79 C80 C81 C76 2.6(13)
C77 C76 C81 C80 -1.9(13)
C75 C76 C81 C80 175.4(8)
C61 C60 O17 C82 173.9(8)
C59 C60 O17 C82 -6.9(12)
C62 C61 O18 C83 -68.6(10)
C60 C61 O18 C83 117.5(9)
C61 C62 O19 C84 -170.3(8)
C63 C62 O19 C84 11.6(12)
C70 C69 O20 B3 3.0(12)
C68 C69 O20 B3 -176.7(7)
C70 C71 O21 B3 -3.3(12)
C72 C71 O21 B3 176.5(7)
C77 C78 O22 C85 -5.1(13)
C79 C78 O22 C85 174.5(8)
C80 C79 O23 C86 93.0(10)
C78 C79 O23 C86 -87.8(10)
C79 C80 O24 C87 179.1(8)
C81 C80 O24 C87 0.2(13)
C66 C65 N5 C68 0.2(9)
C64 C65 N5 C68 -175.6(7)
C67 C68 N5 C65 -0.4(9)
C69 C68 N5 C65 176.3(8)
C74 C75 N6 C72 0.4(9)
C76 C75 N6 C72 -175.3(8)
C73 C72 N6 C75 -1.0(9)
C71 C72 N6 C75 177.8(7)
C69 O20 B3 F5 -126.3(8)
C69 O20 B3 F6 112.9(8)
C69 O20 B3 O21 -7.5(11)
C71 O21 B3 F5 127.3(8)
C71 O21 B3 F6 -114.5(8)
C71 O21 B3 O20 7.6(11)
C93 C88 C89 O25 177.7(8)
C93 C88 C89 C90 1.5(14)
O25 C89 C90 O26 4.0(13)
C88 C89 C90 O26 -179.4(8)
O25 C89 C90 C91 179.6(8)
C88 C89 C90 C91 -3.8(14)
O26 C90 C91 O27 -4.3(13)
C89 C90 C91 O27 -180.0(8)
O26 C90 C91 C92 -179.5(8)
C89 C90 C91 C92 4.8(14)
O27 C91 C92 C93 -178.2(9)
C90 C91 C92 C93 -3.5(13)
C89 C88 C93 C92 -0.2(14)
C89 C88 C93 C94 -176.1(8)
C91 C92 C93 C88 1.2(13)
C91 C92 C93 C94 177.1(8)
C88 C93 C94 N7 -6.7(13)
C92 C93 C94 N7 177.4(8)
C88 C93 C94 C95 171.1(10)
C92 C93 C94 C95 -4.8(15)
N7 C94 C95 C96 -0.3(11)
C93 C94 C95 C96 -178.4(9)
C94 C95 C96 C97 -0.1(12)
C95 C96 C97 N7 0.4(10)
C95 C96 C97 C98 179.7(9)
N7 C97 C98 O28 3.2(11)
C96 C97 C98 O28 -176.1(9)
N7 C97 C98 C99 -176.5(8)
C96 C97 C98 C99 4.2(15)
O28 C98 C99 C100 4.1(13)
C97 C98 C99 C100 -176.2(8)
C98 C99 C100 O29 -3.2(13)
C98 C99 C100 C101 174.8(8)
O29 C100 C101 N8 -2.3(12)
C99 C100 C101 N8 179.5(8)
O29 C100 C101 C102 -179.7(9)
C99 C100 C101 C102 2.2(15)
N8 C101 C102 C103 1.2(10)
C100 C101 C102 C103 178.9(9)
C101 C102 C103 C104 -0.4(11)
C102 C103 C104 N8 -0.6(11)
C102 C103 C104 C105 177.8(9)
N8 C104 C105 C110 1.8(14)
C103 C104 C105 C110 -176.4(9)
N8 C104 C105 C106 -177.8(8)
C103 C104 C105 C106 4.0(15)
C110 C105 C106 C107 1.7(13)
C104 C105 C106 C107 -178.7(8)
C105 C106 C107 O30 179.1(8)
C105 C106 C107 C108 0.6(13)
O30 C107 C108 O31 -4.1(13)
C106 C107 C108 O31 174.6(8)
O30 C107 C108 C109 179.3(8)
C106 C107 C108 C109 -2.0(14)
O31 C108 C109 O32 5.1(13)
C107 C108 C109 O32 -178.3(8)
O31 C108 C109 C110 -175.3(9)
C107 C108 C109 C110 1.3(14)
C106 C105 C110 C109 -2.4(14)
C104 C105 C110 C109 178.0(8)
O32 C109 C110 C105 -179.6(8)
C108 C109 C110 C105 0.9(14)
C88 C89 O25 C111 3.6(13)
C90 C89 O25 C111 179.9(8)
C89 C90 O26 C112 -90.1(11)
C91 C90 O26 C112 94.3(11)
C92 C91 O27 C113 -18.9(14)
C90 C91 O27 C113 166.3(9)
C99 C98 O28 B4 8.6(12)
C97 C98 O28 B4 -171.1(7)
C99 C100 O29 B4 -10.7(12)
C101 C100 O29 B4 171.1(7)
C106 C107 O30 C114 -10.3(12)
C108 C107 O30 C114 168.3(8)
C109 C108 O31 C115 -85.2(11)
C107 C108 O31 C115 98.3(11)
C108 C109 O32 C116 -168.6(8)
C110 C109 O32 C116 11.8(14)
C100 O29 B4 F7 145.5(7)
C100 O29 B4 F8 -96.9(9)
C100 O29 B4 O28 22.0(11)
C98 O28 B4 F7 -145.0(7)
C98 O28 B4 F8 98.2(8)
C98 O28 B4 O29 -21.0(11)
C95 C94 N7 C97 0.5(10)
C93 C94 N7 C97 178.8(8)
C96 C97 N7 C94 -0.6(10)
C98 C97 N7 C94 180.0(8)
C102 C101 N8 C104 -1.7(10)
C100 C101 N8 C104 -179.7(8)
C103 C104 N8 C101 1.5(10)
C105 C104 N8 C101 -177.1(9)
C122 C117 C118 O33 -178.7(8)
C122 C117 C118 C119 0.4(13)
O33 C118 C119 O34 0.4(12)
C117 C118 C119 O34 -178.8(8)
O33 C118 C119 C120 176.7(8)
C117 C118 C119 C120 -2.5(13)
O34 C119 C120 O35 -0.5(12)
C118 C119 C120 O35 -176.8(8)
O34 C119 C120 C121 177.7(8)
C118 C119 C120 C121 1.5(13)
O35 C120 C121 C122 179.7(8)
C119 C120 C121 C122 1.5(13)
C118 C117 C122 C121 2.6(12)
C118 C117 C122 C123 -178.2(8)
C120 C121 C122 C117 -3.6(12)
C120 C121 C122 C123 177.2(8)
C117 C122 C123 N9 3.8(12)
C121 C122 C123 N9 -177.1(7)
C117 C122 C123 C124 -178.3(8)
C121 C122 C123 C124 0.8(13)
N9 C123 C124 C125 -1.1(9)
C122 C123 C124 C125 -179.2(8)
C123 C124 C125 C126 0.8(10)
C124 C125 C126 N9 -0.2(9)
C124 C125 C126 C127 178.9(8)
N9 C126 C127 O36 3.6(10)
C125 C126 C127 O36 -175.4(8)
N9 C126 C127 C128 -174.0(7)
C125 C126 C127 C128 7.0(14)
O36 C127 C128 C129 2.5(11)
C126 C127 C128 C129 180.0(7)
C127 C128 C129 O37 -0.7(11)
C127 C128 C129 C130 -178.0(8)
O37 C129 C130 N10 -0.3(11)
C128 C129 C130 N10 177.2(7)
O37 C129 C130 C131 -179.0(8)
C128 C129 C130 C131 -1.5(14)
N10 C130 C131 C132 -1.0(9)
C129 C130 C131 C132 177.8(8)
C130 C131 C132 C133 0.2(10)
C131 C132 C133 N10 0.7(10)
C131 C132 C133 C134 -178.6(8)
N10 C133 C134 C135 175.2(8)
C132 C133 C134 C135 -5.6(14)
N10 C133 C134 C139 -5.6(12)
C132 C133 C134 C139 173.6(9)
C139 C134 C135 C136 -3.5(13)
C133 C134 C135 C136 175.7(9)
C134 C135 C136 C137 1.1(16)
C134 C135 C136 O38 178.8(9)
C135 C136 C137 C138 1.6(18)
O38 C136 C137 C138 -176.4(10)
C135 C136 C137 O39 -169.8(10)
O38 C136 C137 O39 12.2(15)
C136 C137 C138 C139 -1.8(17)
O39 C137 C138 C139 169.4(9)
C136 C137 C138 O40 179.6(10)
O39 C137 C138 O40 -9.2(16)
O40 C138 C139 C134 177.8(10)
C137 C138 C139 C134 -0.6(16)
C135 C134 C139 C138 3.3(14)
C133 C134 C139 C138 -175.9(9)
C117 C118 O33 C140 6.2(12)
C119 C118 O33 C140 -172.9(8)
C118 C119 O34 C141 -106.4(11)
C120 C119 O34 C141 77.4(12)
C121 C120 O35 C142 -6.4(13)
C119 C120 O35 C142 171.8(8)
C128 C127 O36 B5 2.4(11)
C126 C127 O36 B5 -175.3(7)
C128 C129 O37 B5 -6.0(11)
C130 C129 O37 B5 171.6(7)
C135 C136 O38 C143 -2.1(16)
C137 C136 O38 C143 175.7(10)
C138 C137 O39 C144 96.8(13)
C136 C137 O39 C144 -91.9(13)
C139 C138 O40 C145 -8.2(17)
C137 C138 O40 C145 170.3(10)
C124 C123 N9 C126 0.9(9)
C122 C123 N9 C126 179.3(7)
C125 C126 N9 C123 -0.4(9)
C127 C126 N9 C123 -179.6(7)
C132 C133 N10 C130 -1.3(9)
C134 C133 N10 C130 178.1(7)
C131 C130 N10 C133 1.5(9)
C129 C130 N10 C133 -177.5(7)
C127 O36 B5 F9 111.7(8)
C127 O36 B5 F10 -129.2(7)
C127 O36 B5 O37 -8.2(10)
C129 O37 B5 F9 -110.1(9)
C129 O37 B5 F10 131.4(8)
C129 O37 B5 O36 10.0(10)
C151 C146 C147 O41 179.1(8)
C151 C146 C147 C148 -2.1(14)
C146 C147 C148 C149 1.6(16)
O41 C147 C148 C149 -179.4(9)
C146 C147 C148 O42 -177.5(9)
O41 C147 C148 O42 1.4(14)
O42 C148 C149 O43 -1.9(15)
C147 C148 C149 O43 179.0(9)
O42 C148 C149 C150 178.8(9)
C147 C148 C149 C150 -0.3(15)
C148 C149 C150 C151 -0.5(14)
O43 C149 C150 C151 -179.7(8)
C149 C150 C151 C146 0.0(13)
C149 C150 C151 C152 174.3(8)
C147 C146 C151 C150 1.3(13)
C147 C146 C151 C152 -173.1(8)
C150 C151 C152 N11 -172.6(8)
C146 C151 C152 N11 1.8(12)
C150 C151 C152 C153 1.0(13)
C146 C151 C152 C153 175.4(8)
N11 C152 C153 C154 -0.1(9)
C151 C152 C153 C154 -174.7(8)
C152 C153 C154 C155 0.7(9)
C153 C154 C155 N11 -1.0(9)
C153 C154 C155 C156 179.4(8)
N11 C155 C156 O44 -3.2(10)
C154 C155 C156 O44 176.5(8)
N11 C155 C156 C157 177.4(7)
C154 C155 C156 C157 -3.0(13)
O44 C156 C157 C158 -1.9(11)
C155 C156 C157 C158 177.5(7)
C156 C157 C158 O45 0.3(11)
C156 C157 C158 C159 -179.0(7)
O45 C158 C159 N12 1.0(11)
C157 C158 C159 N12 -179.6(7)
O45 C158 C159 C160 -177.3(8)
C157 C158 C159 C160 2.0(14)
N12 C159 C160 C161 0.4(9)
C158 C159 C160 C161 178.9(8)
C159 C160 C161 C162 -0.1(9)
C160 C161 C162 N12 -0.3(9)
C160 C161 C162 C163 -178.8(8)
N12 C162 C163 C168 15.3(12)
C161 C162 C163 C168 -166.4(9)
N12 C162 C163 C164 -166.3(8)
C161 C162 C163 C164 12.0(13)
C168 C163 C164 C165 -3.2(13)
C162 C163 C164 C165 178.4(8)
C163 C164 C165 O46 -178.8(8)
C163 C164 C165 C166 1.6(13)
O46 C165 C166 O47 -1.4(12)
C164 C165 C166 O47 178.3(8)
O46 C165 C166 C167 -178.4(8)
C164 C165 C166 C167 1.3(13)
O47 C166 C167 O48 -0.1(12)
C165 C166 C167 O48 177.0(8)
O47 C166 C167 C168 -179.6(8)
C165 C166 C167 C168 -2.6(13)
O48 C167 C168 C163 -178.5(8)
C166 C167 C168 C163 1.0(13)
C164 C163 C168 C167 2.0(12)
C162 C163 C168 C167 -179.7(8)
C153 C152 N11 C155 -0.5(9)
C151 C152 N11 C155 174.4(7)
C154 C155 N11 C152 0.9(9)
C156 C155 N11 C152 -179.4(7)
C161 C162 N12 C159 0.6(9)
C163 C162 N12 C159 179.3(7)
C160 C159 N12 C162 -0.6(9)
C158 C159 N12 C162 -179.3(7)
C146 C147 O41 C169 -9.5(14)
C148 C147 O41 C169 171.6(9)
C149 C148 O42 C170 78.6(15)
C147 C148 O42 C170 -102.3(14)
C148 C149 O43 C171 -166.9(9)
C150 C149 O43 C171 12.4(14)
C157 C156 O44 B6 -9.9(10)
C155 C156 O44 B6 170.6(6)
C157 C158 O45 B6 13.1(11)
C159 C158 O45 B6 -167.5(7)
C164 C165 O46 C172 0.6(13)
C166 C165 O46 C172 -179.7(9)
C165 C166 O47 C173 83.5(11)
C167 C166 O47 C173 -99.6(10)
C168 C167 O48 C174 7.0(12)
C166 C167 O48 C174 -172.5(7)
C158 O45 B6 F11 99.9(9)
C158 O45 B6 F12 -142.7(7)
C158 O45 B6 O44 -23.2(10)
C156 O44 B6 F11 -101.6(8)
C156 O44 B6 F12 141.4(7)
C156 O44 B6 O45 21.5(10)
C180 C175 C176 O49 -176.5(8)
C180 C175 C176 C177 2.2(13)
C175 C176 C177 O50 -178.6(8)
O49 C176 C177 O50 0.2(12)
C175 C176 C177 C178 -4.7(13)
O49 C176 C177 C178 174.1(7)
O50 C177 C178 O51 -2.7(12)
C176 C177 C178 O51 -176.7(8)
O50 C177 C178 C179 178.8(8)
C176 C177 C178 C179 4.8(13)
O51 C178 C179 C180 179.2(8)
C177 C178 C179 C180 -2.5(13)
C176 C175 C180 C179 0.3(13)
C176 C175 C180 C181 -179.7(8)
C178 C179 C180 C175 -0.1(13)
C178 C179 C180 C181 179.8(8)
C175 C180 C181 N13 8.7(13)
C179 C180 C181 N13 -171.2(8)
C175 C180 C181 C182 -171.6(9)
C179 C180 C181 C182 8.4(14)
N13 C181 C182 C183 -0.7(10)
C180 C181 C182 C183 179.6(9)
C181 C182 C183 C184 -0.5(11)
C182 C183 C184 N13 1.5(10)
C182 C183 C184 C185 -178.2(9)
C183 C184 C185 O52 -174.8(9)
N13 C184 C185 O52 5.5(12)
C183 C184 C185 C186 5.0(15)
N13 C184 C185 C186 -174.7(8)
O52 C185 C186 C187 0.1(13)
C184 C185 C186 C187 -179.7(8)
C185 C186 C187 O53 -1.7(12)
C185 C186 C187 C188 179.9(8)
O53 C187 C188 N14 -2.1(12)
C186 C187 C188 N14 176.4(8)
O53 C187 C188 C189 -179.9(8)
C186 C187 C188 C189 -1.5(15)
N14 C188 C189 C190 -0.6(10)
C187 C188 C189 C190 177.5(9)
C188 C189 C190 C191 0.6(11)
C189 C190 C191 N14 -0.3(10)
C189 C190 C191 C192 -178.8(9)
N14 C191 C192 C193 167.9(8)
C190 C191 C192 C193 -13.8(14)
N14 C191 C192 C197 -8.9(13)
C190 C191 C192 C197 169.4(9)
C197 C192 C193 C194 0.8(13)
C191 C192 C193 C194 -176.1(8)
C192 C193 C194 O54 179.4(9)
C192 C193 C194 C195 2.0(13)
O54 C194 C195 C196 177.9(9)
C193 C194 C195 C196 -4.4(14)
O54 C194 C195 O55 -2.7(13)
C193 C194 C195 O55 174.9(8)
O55 C195 C196 C197 -175.3(8)
C194 C195 C196 C197 4.1(14)
O55 C195 C196 O56 4.2(13)
C194 C195 C196 O56 -176.4(8)
C195 C196 C197 C192 -1.2(13)
O56 C196 C197 C192 179.4(8)
C193 C192 C197 C196 -1.2(13)
C191 C192 C197 C196 175.6(8)
C175 C176 O49 C198 5.9(13)
C177 C176 O49 C198 -172.9(9)
C176 C177 O50 C199 -61.6(11)
C178 C177 O50 C199 124.6(9)
C179 C178 O51 C200 -11.3(12)
C177 C178 O51 C200 170.3(7)
C186 C185 O52 B7 15.3(12)
C184 C185 O52 B7 -165.0(8)
C186 C187 O53 B7 -11.8(11)
C188 C187 O53 B7 166.7(7)
C193 C194 O54 C201 12.8(14)
C195 C194 O54 C201 -169.8(9)
C196 C195 O55 C202 -103.4(10)
C194 C195 O55 C202 77.2(10)
C195 C196 O56 C203 167.0(8)
C197 C196 O56 C203 -13.6(13)
C182 C181 N13 C184 1.6(9)
C180 C181 N13 C184 -178.6(8)
C183 C184 N13 C181 -2.0(10)
C185 C184 N13 C181 177.8(8)
C190 C191 N14 C188 -0.1(10)
C192 C191 N14 C188 178.5(8)
C187 C188 N14 C191 -177.9(8)
C189 C188 N14 C191 0.4(9)
C185 O52 B7 F14 -145.5(7)
C185 O52 B7 F13 93.1(9)
C185 O52 B7 O53 -26.3(11)
C187 O53 B7 F14 145.8(7)
C187 O53 B7 F13 -96.3(8)
C187 O53 B7 O52 24.8(11)
Cl1 C204 C205 Cl2 -62.8(14)
